data_4112794
loop_
_publ_author_name
'Sumitra Mukhopadhyay'
'Henry J. Mok'
'Richard J. Staples'
'William H. Armstrong'

_publ_section_title
;
 Shape-Shifting Tetranuclear Oxo-Bridged Manganese Cluster: Relevance to
 Photosystem II Water Oxidase Active Site
;
_journal_name_full 'Journal of the American Chemical Society'
_journal_page_first 9202
_journal_page_last 9204
_journal_paper_doi 10.1021/ja0475508
_journal_volume 126
_journal_year 2004
_chemical_formula_sum 'C57 H59 Cl6 F6 Mn4 N12 O24 S2'
_chemical_formula_weight 1906.74
_chemical_name_systematic
; 
 ? 
;
_space_group_IT_number 2
_symmetry_cell_setting triclinic
_symmetry_space_group_name_Hall '-P 1'
_symmetry_space_group_name_H-M 'P -1'
_atom_sites_solution_hydrogens geom
_atom_sites_solution_primary direct
_atom_sites_solution_secondary difmap
_audit_creation_method SHELXL-97
_cell_angle_alpha 79.487(4)
_cell_angle_beta 83.767(3)
_cell_angle_gamma 74.999(3)
_cell_formula_units_Z 2
_cell_length_a 13.044(2)
_cell_length_b 15.333(2)
_cell_length_c 20.860(3)
_cell_measurement_temperature 213(2)
_cell_volume 3954.0(10)
_computing_structure_refinement 'SHELXL-97 (Sheldrick, 1997)'
_computing_structure_solution 'SHELXS-97 (Sheldrick, 1990)'
_diffrn_ambient_temperature 213(2)
_diffrn_measured_fraction_theta_full 0.999
_diffrn_measured_fraction_theta_max 0.999
_diffrn_radiation_monochromator graphite
_diffrn_radiation_source 'fine-focus sealed tube'
_diffrn_radiation_type MoK\a
_diffrn_radiation_wavelength 0.71073
_diffrn_reflns_av_R_equivalents 0.1003
_diffrn_reflns_av_sigmaI/netI 0.1881
_diffrn_reflns_limit_h_max 14
_diffrn_reflns_limit_h_min -13
_diffrn_reflns_limit_k_max 15
_diffrn_reflns_limit_k_min -16
_diffrn_reflns_limit_l_max 22
_diffrn_reflns_limit_l_min -16
_diffrn_reflns_number 17160
_diffrn_reflns_theta_full 22.50
_diffrn_reflns_theta_max 22.50
_diffrn_reflns_theta_min 0.99
_exptl_absorpt_coefficient_mu 0.973
_exptl_absorpt_correction_T_max 0.9530
_exptl_absorpt_correction_T_min 0.9090
_exptl_absorpt_correction_type none
_exptl_crystal_density_diffrn 1.602
_exptl_crystal_F_000 1930
_exptl_crystal_size_max 0.10
_exptl_crystal_size_mid 0.10
_exptl_crystal_size_min 0.05
_refine_diff_density_max 0.736
_refine_diff_density_min -0.736
_refine_diff_density_rms 0.125
_refine_ls_extinction_method none
_refine_ls_goodness_of_fit_ref 0.996
_refine_ls_hydrogen_treatment mixed
_refine_ls_matrix_type full
_refine_ls_number_parameters 995
_refine_ls_number_reflns 10331
_refine_ls_number_restraints 174
_refine_ls_restrained_S_all 0.994
_refine_ls_R_factor_all 0.1895
_refine_ls_R_factor_gt 0.0993
_refine_ls_shift/su_max 0.074
_refine_ls_shift/su_mean 0.002
_refine_ls_structure_factor_coef Fsqd
_refine_ls_weighting_details 'calc w=1/[\s^2^(Fo^2^)+(0.1329P)^2^+0.0000P] where P=(Fo^2^+2Fc^2^)/3'
_refine_ls_weighting_scheme calc
_refine_ls_wR_factor_gt 0.2243
_refine_ls_wR_factor_ref 0.2685
_reflns_number_gt 4785
_reflns_number_total 10331
_reflns_threshold_expression >2sigma(I)
_cod_data_source_file ja0475508si20040617_030506.cif
_cod_data_source_block sm33t
_cod_database_code 4112794

loop_
_symmetry_equiv_pos_as_xyz
'x, y, z'
'-x, -y, -z'

loop_
_atom_site_label
_atom_site_type_symbol
_atom_site_fract_x
_atom_site_fract_y
_atom_site_fract_z
_atom_site_U_iso_or_equiv
_atom_site_adp_type
_atom_site_occupancy
_atom_site_symmetry_multiplicity
_atom_site_calc_flag
_atom_site_refinement_flags
_atom_site_disorder_assembly
_atom_site_disorder_group
Mn1 Mn 0.55072(14) 0.70403(13) 0.23367(10) 0.0327(5) Uani 1 1 d . . .
Mn2 Mn 0.80749(14) 0.62152(13) 0.26975(9) 0.0317(5) Uani 1 1 d . . .
Mn3 Mn 0.63667(14) 0.48163(13) 0.27897(9) 0.0285(5) Uani 1 1 d . . .
Mn4 Mn 0.73694(14) 0.57312(13) 0.13617(9) 0.0300(5) Uani 1 1 d . . .
O1 O 0.6917(5) 0.4868(5) 0.1966(4) 0.030(2) Uani 1 1 d U . .
O2 O 0.8242(6) 0.5964(6) 0.1889(4) 0.033(2) Uani 1 1 d U . .
O3 O 0.6782(6) 0.7047(5) 0.2591(4) 0.038(2) Uani 1 1 d U . .
O4 O 0.7314(6) 0.5288(5) 0.3168(4) 0.030(2) Uani 1 1 d U . .
O5 O 0.5418(5) 0.5911(5) 0.2730(4) 0.030(2) Uani 1 1 d U . .
O6 O 0.5954(6) 0.6609(5) 0.1521(4) 0.030(2) Uani 1 1 d U . .
N1 N 0.4570(8) 0.7627(7) 0.3066(5) 0.038(3) Uani 1 1 d . . .
N2 N 0.3980(8) 0.7276(7) 0.2008(5) 0.035(3) Uani 1 1 d . . .
N3 N 0.5345(8) 0.8319(8) 0.1812(5) 0.042(3) Uani 1 1 d . . .
N4 N 0.5246(7) 0.4152(7) 0.2665(5) 0.034(3) Uani 1 1 d . . .
N5 N 0.5814(7) 0.4487(7) 0.3761(5) 0.031(3) Uani 1 1 d . . .
N6 N 0.9037(8) 0.7154(7) 0.2526(5) 0.037(3) Uani 1 1 d . . .
N7 N 0.9412(8) 0.5192(8) 0.2974(5) 0.038(3) Uani 1 1 d . . .
N8 N 0.8193(8) 0.6493(7) 0.3626(5) 0.033(3) Uani 1 1 d . . .
N9 N 0.7599(7) 0.6790(7) 0.0653(5) 0.037(3) Uani 1 1 d . . .
N10 N 0.6572(7) 0.5501(7) 0.0608(5) 0.033(3) Uani 1 1 d . . .
N11 N 0.7387(8) 0.3550(7) 0.3015(6) 0.041(3) Uani 1 1 d . . .
N12 N 0.8550(8) 0.4755(8) 0.0892(5) 0.044(3) Uani 1 1 d . . .
C1B C 0.5112(16) 0.9934(12) 0.0892(9) 0.078(5) Uani 1 1 d . . .
H1BA H 0.5031 1.0475 0.0586 0.094 Uiso 1 1 calc R . .
C10A C 0.5988(14) 0.9608(11) 0.1241(8) 0.063(5) Uani 1 1 d . . .
H10A H 0.6522 0.9931 0.1177 0.075 Uiso 1 1 calc R . .
C20A C 1.0234(12) 0.3729(14) 0.0828(10) 0.090(7) Uani 1 1 d . . .
H20A H 1.0965 0.3575 0.0896 0.108 Uiso 1 1 calc R . .
C37 C 0.7156(10) 0.6874(9) 0.0065(7) 0.036(3) Uani 1 1 d . . .
C38 C 0.9845(10) 0.4511(10) 0.2652(7) 0.043(4) Uani 1 1 d . . .
H38A H 0.9636 0.4560 0.2227 0.051 Uiso 1 1 calc R . .
C40 C 0.6948(9) 0.4509(9) 0.0552(7) 0.039(4) Uani 1 1 d . . .
H40A H 0.6784 0.4415 0.0126 0.047 Uiso 1 1 calc R . .
H40B H 0.6572 0.4154 0.0892 0.047 Uiso 1 1 calc R . .
C41 C 0.4439(11) 0.8683(9) 0.1455(7) 0.043(4) Uani 1 1 d . . .
C42 C 0.3283(10) 0.7069(9) 0.2615(6) 0.039(3) Uani 1 1 d . . .
H42A H 0.2529 0.7279 0.2524 0.046 Uiso 1 1 calc R . .
H42B H 0.3446 0.6411 0.2781 0.046 Uiso 1 1 calc R . .
C43 C 0.7168(10) 0.5310(9) 0.3869(6) 0.035(3) Uani 1 1 d . . .
H43A H 0.7705 0.4808 0.4104 0.042 Uiso 1 1 calc R . .
C44 C 0.7299(11) 0.3149(9) 0.3654(7) 0.044(4) Uani 1 1 d . . .
C45 C 0.5430(9) 0.5734(9) 0.0830(6) 0.041(4) Uani 1 1 d . . .
H45A H 0.5003 0.5813 0.0455 0.049 Uiso 1 1 calc R . .
H45B H 0.5276 0.5222 0.1149 0.049 Uiso 1 1 calc R . .
C46 C 0.4101(9) 0.6585(9) 0.1567(6) 0.039(4) Uani 1 1 d . . .
H46A H 0.3485 0.6742 0.1300 0.047 Uiso 1 1 calc R . .
H46B H 0.4139 0.5978 0.1827 0.047 Uiso 1 1 calc R . .
C47 C 0.4637(10) 0.4580(9) 0.3735(7) 0.041(4) Uani 1 1 d . . .
H47A H 0.4355 0.4275 0.4145 0.049 Uiso 1 1 calc R . .
H47B H 0.4257 0.5227 0.3671 0.049 Uiso 1 1 calc R . .
C48 C 0.8168(10) 0.3166(10) 0.2608(7) 0.046(4) Uani 1 1 d . . .
H48A H 0.8195 0.3440 0.2166 0.055 Uiso 1 1 calc R . .
C50 C 0.6031(10) 0.5191(9) 0.4093(6) 0.040(4) Uani 1 1 d . . .
H50A H 0.5975 0.5002 0.4568 0.048 Uiso 1 1 calc R . .
H50B H 0.5508 0.5773 0.3982 0.048 Uiso 1 1 calc R . .
C51 C 0.5109(9) 0.6575(9) 0.1130(7) 0.040(4) Uani 1 1 d . . .
H51A H 0.4985 0.7116 0.0781 0.048 Uiso 1 1 calc R . .
C52 C 0.5234(11) 0.3721(10) 0.2184(7) 0.054(4) Uani 1 1 d . . .
H52A H 0.5787 0.3684 0.1854 0.064 Uiso 1 1 calc R . .
C53 C 0.9677(11) 0.5112(11) 0.3597(7) 0.048(4) Uani 1 1 d . . .
C54 C 0.7931(10) 0.7522(9) 0.0751(7) 0.040(4) Uani 1 1 d . . .
H54A H 0.8194 0.7514 0.1155 0.048 Uiso 1 1 calc R . .
C55 C 0.9765(10) 0.7206(12) 0.2009(7) 0.058(4) Uani 1 1 d . . .
H55A H 0.9851 0.6819 0.1696 0.069 Uiso 1 1 calc R . .
C56 C 0.3691(11) 0.3749(11) 0.3166(7) 0.056(4) Uani 1 1 d . . .
H56A H 0.3154 0.3770 0.3506 0.067 Uiso 1 1 calc R . .
C57 C 0.8142(9) 0.4174(8) 0.0626(6) 0.029(3) Uani 1 1 d . . .
C58 C 1.0583(11) 0.3732(12) 0.2891(8) 0.062(5) Uani 1 1 d . . .
H58A H 1.0896 0.3277 0.2633 0.074 Uiso 1 1 calc R . .
C59 C 0.4388(11) 0.3307(10) 0.2157(8) 0.057(4) Uani 1 1 d . . .
H59A H 0.4339 0.3031 0.1798 0.068 Uiso 1 1 calc R . .
C60 C 0.7540(10) 0.8317(10) -0.0322(7) 0.046(4) Uani 1 1 d . . .
H60A H 0.7563 0.8818 -0.0653 0.055 Uiso 1 1 calc R . .
C62 C 1.0417(11) 0.4335(11) 0.3880(8) 0.052(4) Uani 1 1 d . . .
H62A H 1.0612 0.4295 0.4307 0.063 Uiso 1 1 calc R . .
C64 C 0.7892(11) 0.8275(12) 0.0274(9) 0.062(5) Uani 1 1 d . . .
H64A H 0.8116 0.8774 0.0363 0.074 Uiso 1 1 calc R . .
C65 C 0.7235(11) 0.6209(9) 0.4014(6) 0.045(4) Uani 1 1 d . . .
H65A H 0.7307 0.6162 0.4483 0.054 Uiso 1 1 calc R . .
H65B H 0.6582 0.6673 0.3897 0.054 Uiso 1 1 calc R . .
C66 C 0.4494(10) 0.4153(9) 0.3188(7) 0.041(4) Uani 1 1 d . . .
C67 C 0.3538(11) 0.7581(8) 0.3090(7) 0.041(4) Uani 1 1 d . . .
C68 C 0.7154(9) 0.7621(9) -0.0429(7) 0.035(3) Uani 1 1 d . . .
H68A H 0.6887 0.7641 -0.0833 0.042 Uiso 1 1 calc R . .
C70 C 0.8900(12) 0.2422(11) 0.2800(9) 0.070(5) Uani 1 1 d . . .
H70A H 0.9440 0.2181 0.2498 0.085 Uiso 1 1 calc R . .
C71 C 0.3602(10) 0.8195(9) 0.1667(7) 0.046(4) Uani 1 1 d . . .
H71A H 0.3071 0.8544 0.1955 0.055 Uiso 1 1 calc R . .
H71B H 0.3247 0.8169 0.1283 0.055 Uiso 1 1 calc R . .
C72 C 0.6337(10) 0.3553(9) 0.4053(7) 0.040(4) Uani 1 1 d . . .
H72A H 0.5832 0.3167 0.4100 0.048 Uiso 1 1 calc R . .
H72B H 0.6540 0.3561 0.4490 0.048 Uiso 1 1 calc R . .
C73 C 0.4802(11) 0.8099(9) 0.3467(8) 0.051(4) Uani 1 1 d . . .
H73A H 0.5502 0.8169 0.3425 0.061 Uiso 1 1 calc R . .
C75 C 0.8931(11) 0.7660(10) 0.2999(7) 0.047(4) Uani 1 1 d . . .
C77 C 0.9213(10) 0.5921(10) 0.3918(7) 0.048(4) Uani 1 1 d . . .
H77A H 0.9728 0.6297 0.3874 0.058 Uiso 1 1 calc R . .
H77B H 0.9068 0.5720 0.4385 0.058 Uiso 1 1 calc R . .
C80 C 0.8160(11) 0.7439(10) 0.3566(7) 0.053(4) Uani 1 1 d . . .
H80A H 0.8369 0.7568 0.3970 0.063 Uiso 1 1 calc R . .
H80B H 0.7439 0.7810 0.3484 0.063 Uiso 1 1 calc R . .
C81 C 1.0846(11) 0.3647(12) 0.3540(8) 0.060(5) Uani 1 1 d . . .
H81A H 1.1318 0.3114 0.3734 0.072 Uiso 1 1 calc R . .
C82 C 0.9510(12) 0.8310(10) 0.2956(9) 0.064(5) Uani 1 1 d . . .
H82A H 0.9429 0.8689 0.3274 0.077 Uiso 1 1 calc R . .
C83 C 0.278(2) 0.7988(15) 0.3528(10) 0.111(5) Uani 1 1 d . . .
H83A H 0.2071 0.7956 0.3538 0.134 Uiso 1 1 calc R . .
C86 C 0.8088(14) 0.2371(11) 0.3884(9) 0.071(5) Uani 1 1 d . . .
H86A H 0.8074 0.2117 0.4329 0.085 Uiso 1 1 calc R . .
C89 C 0.9638(12) 0.4489(13) 0.0971(7) 0.061(5) Uani 1 1 d . . .
H89A H 0.9953 0.4882 0.1135 0.073 Uiso 1 1 calc R . .
C90 C 0.6827(10) 0.6060(9) -0.0022(6) 0.038(3) Uani 1 1 d . . .
H90A H 0.7399 0.5680 -0.0268 0.046 Uiso 1 1 calc R . .
H90B H 0.6199 0.6251 -0.0280 0.046 Uiso 1 1 calc R . .
C91 C 1.0226(13) 0.8367(12) 0.2406(10) 0.076(6) Uani 1 1 d . . .
H91A H 1.0629 0.8805 0.2352 0.091 Uiso 1 1 calc R . .
C92 C 0.4135(15) 0.8505(11) 0.3944(9) 0.073(5) Uani 1 1 d . . .
H92A H 0.4371 0.8798 0.4237 0.087 Uiso 1 1 calc R . .
C94 C 0.8719(12) 0.3389(11) 0.0466(8) 0.065(5) Uani 1 1 d . . .
H94A H 0.8404 0.3012 0.0284 0.078 Uiso 1 1 calc R . .
C96 C 0.8883(13) 0.1979(12) 0.3457(10) 0.079(6) Uani 1 1 d . . .
H96A H 0.9393 0.1439 0.3597 0.095 Uiso 1 1 calc R . .
C97 C 0.6111(13) 0.8795(11) 0.1698(8) 0.063(5) Uani 1 1 d . . .
H97A H 0.6733 0.8578 0.1928 0.076 Uiso 1 1 calc R . .
C99 C 0.3651(12) 0.3325(12) 0.2673(9) 0.071(5) Uani 1 1 d . . .
H99A H 0.3101 0.3030 0.2679 0.085 Uiso 1 1 calc R . .
C103 C 0.3106(16) 0.8450(11) 0.3959(8) 0.071(5) Uani 1 1 d . . .
H10B H 0.2603 0.8728 0.4265 0.085 Uiso 1 1 calc R . .
C104 C 0.4360(12) 0.9453(11) 0.0999(8) 0.058(4) Uani 1 1 d . . .
H10C H 0.3760 0.9657 0.0750 0.070 Uiso 1 1 calc R . .
C106 C 1.0359(12) 0.7816(13) 0.1951(9) 0.073(5) Uani 1 1 d . . .
H10D H 1.0864 0.7860 0.1596 0.088 Uiso 1 1 calc R . .
C110 C 0.9796(13) 0.3129(16) 0.0573(11) 0.115(8) Uani 1 1 d . . .
H11A H 1.0221 0.2567 0.0476 0.138 Uiso 1 1 calc R . .
S1D S 0.1575(4) 0.0719(4) 0.2168(3) 0.0770(14) Uani 1 1 d D . .
O1D O 0.1088(9) 0.1610(8) 0.1879(6) 0.103(4) Uani 1 1 d DU . .
O2D O 0.1976(9) 0.0082(8) 0.1717(7) 0.104(4) Uani 1 1 d DU . .
O3D O 0.1030(11) 0.0377(10) 0.2755(6) 0.113(5) Uani 1 1 d DU . .
F1D F 0.3378(10) 0.1219(9) 0.1962(6) 0.129(5) Uani 1 1 d D . .
F2D F 0.2574(15) 0.1435(12) 0.2878(7) 0.192(8) Uani 1 1 d D . .
F3D F 0.3397(12) 0.0066(11) 0.2689(8) 0.168(7) Uani 1 1 d D . .
C1D C 0.2743(18) 0.0860(12) 0.2436(9) 0.126(10) Uani 1 1 d D . .
S1R S 0.6292(4) 0.7868(3) 0.5198(2) 0.0709(13) Uani 1 1 d D . .
O2C O 0.6357(9) 0.8403(8) 0.4572(5) 0.084(4) Uani 1 1 d DU . .
O3C O 0.5621(9) 0.7268(8) 0.5216(6) 0.099(4) Uani 1 1 d DU . .
O1C O 0.7271(11) 0.7439(11) 0.5436(8) 0.158(8) Uani 1 1 d DU . .
F1R F 0.528(3) 0.8312(18) 0.6249(10) 0.324(15) Uani 1 1 d D . .
F2R F 0.603(2) 0.936(2) 0.5680(14) 0.318(16) Uani 1 1 d D . .
F3R F 0.4556(17) 0.9133(15) 0.5408(12) 0.248(10) Uani 1 1 d D . .
C1R C 0.556(2) 0.8678(17) 0.5626(10) 0.111(5) Uani 1 1 d D . .
Cl1G Cl 0.2156(3) 0.5214(3) 0.14525(19) 0.0555(11) Uani 1 1 d . A 2
O1G O 0.1365(10) 0.5850(9) 0.1102(6) 0.092(4) Uani 1 1 d U A 2
O2G O 0.1949(7) 0.4322(7) 0.1533(5) 0.065(3) Uani 1 1 d U A 2
O3G O 0.3177(8) 0.5192(8) 0.1103(5) 0.076(4) Uani 1 1 d U A 2
O4G O 0.2180(9) 0.5486(8) 0.2068(5) 0.085(4) Uani 1 1 d U A 2
Cl1F Cl 0.1983(3) 0.5961(4) 0.4411(2) 0.0647(12) Uani 1 1 d . B 2
O1F O 0.1251(14) 0.626(2) 0.4839(9) 0.263(14) Uani 1 1 d U B 2
O2F O 0.2163(18) 0.5017(13) 0.4560(9) 0.184(10) Uani 1 1 d U B 2
O3F O 0.1726(11) 0.6246(12) 0.3779(6) 0.135(7) Uani 1 1 d U B 2
O4F O 0.2952(11) 0.6113(9) 0.4507(6) 0.102(4) Uani 1 1 d U B 2
Cl4 Cl 0.6292(4) 0.2182(4) 0.0464(3) 0.0812(15) Uani 1 1 d . C 2
O1E O 0.644(3) 0.1407(18) 0.0321(13) 0.34(2) Uani 1 1 d U C 2
O2E O 0.6830(17) 0.207(2) 0.0993(12) 0.281(17) Uani 1 1 d U C 2
O3E O 0.6727(12) 0.2732(10) -0.0073(7) 0.115(5) Uani 1 1 d U C 2
O4E O 0.5414(18) 0.266(2) 0.0603(12) 0.34(2) Uani 1 1 d U C 2
Cl23 Cl 0.9720(5) 0.8156(4) 0.4871(3) 0.115(2) Uani 1 1 d . D 2
Cl22 Cl 0.8690(7) 0.9392(6) 0.5727(4) 0.192(4) Uani 1 1 d . D 2
Cl21 Cl 0.8386(7) 0.9915(5) 0.4399(4) 0.178(3) Uani 1 1 d . D 2
C300 C 0.8612(16) 0.9008(13) 0.5018(10) 0.095(6) Uani 1 1 d . D 2
H30A H 0.7988 0.8740 0.5075 0.114 Uiso 1 1 calc R D 2

loop_
_atom_site_aniso_label
_atom_site_aniso_U_11
_atom_site_aniso_U_22
_atom_site_aniso_U_33
_atom_site_aniso_U_23
_atom_site_aniso_U_13
_atom_site_aniso_U_12
Mn1 0.0242(11) 0.0374(13) 0.0385(13) -0.0081(10) -0.0013(9) -0.0101(9)
Mn2 0.0281(11) 0.0462(13) 0.0267(12) -0.0074(10) -0.0055(9) -0.0172(9)
Mn3 0.0234(10) 0.0395(13) 0.0262(12) -0.0082(10) -0.0006(8) -0.0125(9)
Mn4 0.0277(11) 0.0427(13) 0.0225(12) -0.0042(10) -0.0042(8) -0.0133(9)
O1 0.013(4) 0.051(6) 0.033(5) -0.010(4) -0.008(4) -0.016(4)
O2 0.025(5) 0.057(6) 0.025(5) -0.011(4) 0.007(4) -0.024(4)
O3 0.031(5) 0.043(6) 0.048(6) -0.016(5) -0.006(4) -0.019(4)
O4 0.029(5) 0.055(6) 0.012(5) -0.009(4) 0.000(4) -0.015(4)
O5 0.017(4) 0.043(5) 0.035(5) -0.009(4) 0.001(4) -0.012(4)
O6 0.030(5) 0.049(6) 0.018(5) -0.009(4) -0.007(4) -0.015(4)
N1 0.046(7) 0.030(7) 0.042(7) -0.011(6) -0.007(6) -0.013(5)
N2 0.030(6) 0.028(7) 0.047(7) 0.006(6) -0.017(5) -0.011(5)
N3 0.023(6) 0.058(8) 0.047(8) -0.009(6) 0.001(5) -0.014(6)
N4 0.022(6) 0.044(7) 0.036(7) 0.000(6) 0.000(5) -0.013(5)
N5 0.016(5) 0.045(7) 0.035(7) -0.017(6) 0.009(5) -0.010(5)
N6 0.029(6) 0.043(7) 0.045(8) -0.009(6) -0.008(6) -0.015(5)
N7 0.025(6) 0.058(8) 0.040(8) -0.004(6) -0.004(5) -0.025(6)
N8 0.045(7) 0.032(7) 0.035(7) -0.006(5) -0.017(5) -0.023(5)
N9 0.019(6) 0.051(8) 0.033(7) -0.006(6) 0.002(5) 0.002(5)
N10 0.026(6) 0.048(7) 0.024(6) -0.009(6) -0.002(5) -0.006(5)
N11 0.020(6) 0.054(8) 0.057(9) -0.016(7) -0.003(6) -0.018(5)
N12 0.040(7) 0.077(9) 0.019(6) -0.012(6) -0.003(5) -0.018(6)
C1B 0.088(15) 0.061(13) 0.066(14) 0.018(10) 0.003(11) -0.007(12)
C10A 0.074(12) 0.038(10) 0.071(13) 0.009(10) 0.012(10) -0.023(9)
C20A 0.017(9) 0.130(17) 0.126(18) -0.079(15) 0.019(10) 0.007(10)
C37 0.031(8) 0.029(8) 0.039(9) 0.002(7) -0.007(6) 0.008(6)
C38 0.032(8) 0.056(10) 0.036(9) -0.006(8) -0.002(7) -0.003(8)
C40 0.029(7) 0.055(10) 0.043(9) -0.025(8) -0.008(6) -0.014(7)
C41 0.058(10) 0.020(8) 0.039(9) 0.000(7) 0.016(8) 0.000(7)
C42 0.026(7) 0.034(8) 0.052(10) 0.000(7) -0.003(7) -0.006(6)
C43 0.031(7) 0.047(9) 0.032(9) -0.008(7) 0.010(6) -0.021(6)
C44 0.042(9) 0.036(9) 0.047(10) 0.019(8) -0.019(7) -0.008(7)
C45 0.016(7) 0.068(10) 0.038(9) -0.008(8) 0.001(6) -0.011(7)
C46 0.015(7) 0.058(10) 0.045(9) -0.008(8) 0.006(6) -0.011(6)
C47 0.036(8) 0.040(9) 0.053(10) -0.015(8) 0.007(7) -0.022(7)
C48 0.026(8) 0.066(11) 0.037(9) -0.009(8) 0.001(7) 0.002(8)
C50 0.040(8) 0.072(10) 0.022(8) -0.026(7) 0.004(6) -0.029(7)
C51 0.016(7) 0.059(10) 0.043(9) -0.006(8) -0.008(6) -0.006(6)
C52 0.048(9) 0.077(11) 0.059(11) -0.044(9) -0.005(8) -0.033(8)
C53 0.037(9) 0.071(12) 0.042(10) -0.002(9) -0.019(7) -0.022(8)
C54 0.041(8) 0.038(9) 0.055(10) -0.021(8) 0.003(7) -0.027(7)
C55 0.024(8) 0.104(14) 0.037(10) 0.006(9) -0.001(7) -0.014(9)
C56 0.049(10) 0.087(12) 0.042(10) -0.014(9) 0.001(8) -0.035(9)
C57 0.026(7) 0.018(7) 0.047(9) -0.012(7) -0.004(6) -0.008(6)
C58 0.025(8) 0.092(13) 0.056(12) 0.021(10) -0.009(8) -0.012(9)
C59 0.047(9) 0.080(12) 0.064(12) -0.015(9) -0.029(9) -0.038(8)
C60 0.027(8) 0.061(11) 0.045(10) -0.005(9) 0.005(7) -0.008(7)
C62 0.046(10) 0.059(11) 0.055(11) 0.006(10) -0.024(8) -0.020(9)
C64 0.048(10) 0.066(13) 0.078(14) -0.026(11) 0.021(9) -0.028(9)
C65 0.067(10) 0.063(10) 0.022(8) -0.016(7) 0.005(7) -0.041(8)
C66 0.024(7) 0.058(10) 0.051(10) -0.011(8) -0.010(7) -0.022(7)
C67 0.056(10) 0.022(8) 0.035(9) -0.001(7) 0.012(7) -0.002(7)
C68 0.023(7) 0.038(9) 0.034(9) -0.008(8) 0.000(6) 0.014(6)
C70 0.044(10) 0.047(11) 0.088(15) 0.027(10) 0.020(9) 0.009(9)
C71 0.023(7) 0.050(10) 0.069(11) -0.013(9) -0.012(7) -0.009(7)
C72 0.031(8) 0.052(10) 0.037(9) -0.016(8) 0.006(6) -0.007(7)
C73 0.041(9) 0.036(9) 0.071(12) -0.001(9) -0.009(8) -0.005(7)
C75 0.044(9) 0.057(10) 0.045(10) 0.010(8) -0.015(7) -0.027(8)
C77 0.045(9) 0.074(11) 0.037(9) 0.002(8) -0.009(7) -0.039(8)
C80 0.054(10) 0.067(11) 0.050(10) -0.026(9) -0.005(8) -0.025(8)
C81 0.043(9) 0.059(12) 0.063(13) 0.045(10) -0.026(9) -0.015(8)
C82 0.048(10) 0.053(11) 0.101(15) -0.011(10) -0.022(10) -0.022(8)
C83 0.150(16) 0.131(15) 0.055(10) 0.005(10) 0.006(10) -0.056(13)
C86 0.086(13) 0.049(11) 0.061(12) 0.004(10) 0.000(10) -0.001(10)
C89 0.046(10) 0.118(15) 0.033(9) -0.012(10) -0.013(7) -0.041(10)
C90 0.039(8) 0.054(10) 0.022(8) -0.003(7) -0.005(6) -0.013(7)
C91 0.059(12) 0.067(13) 0.102(17) 0.022(12) -0.004(11) -0.041(10)
C92 0.072(13) 0.052(11) 0.088(15) -0.033(10) -0.011(11) 0.011(10)
C94 0.044(10) 0.076(12) 0.096(14) -0.052(11) -0.014(9) -0.022(9)
C96 0.049(11) 0.064(12) 0.094(16) 0.006(12) 0.000(10) 0.027(9)
C97 0.065(11) 0.071(13) 0.067(12) -0.039(11) 0.018(9) -0.030(10)
C99 0.047(10) 0.092(14) 0.082(14) -0.009(11) 0.009(10) -0.041(10)
C103 0.094(15) 0.073(13) 0.037(11) -0.015(9) 0.016(10) -0.007(11)
C104 0.048(10) 0.064(12) 0.055(11) -0.013(10) -0.002(8) 0.002(9)
C106 0.034(10) 0.108(15) 0.082(14) -0.014(12) 0.008(9) -0.031(10)
C110 0.038(11) 0.15(2) 0.16(2) -0.098(18) 0.006(12) 0.015(12)
S1D 0.072(3) 0.077(4) 0.073(4) -0.021(3) 0.016(3) -0.004(3)
O1D 0.080(9) 0.090(10) 0.100(11) 0.009(8) 0.017(7) 0.025(8)
O2D 0.076(9) 0.115(11) 0.132(12) -0.061(10) 0.008(8) -0.022(8)
O3D 0.108(11) 0.143(12) 0.082(10) 0.000(9) 0.015(8) -0.038(9)
F1D 0.112(9) 0.134(11) 0.126(11) 0.030(9) 0.013(8) -0.049(8)
F2D 0.30(2) 0.220(17) 0.121(13) -0.074(12) -0.002(13) -0.152(16)
F3D 0.149(13) 0.150(14) 0.207(17) 0.080(12) -0.109(12) -0.072(11)
C1D 0.20(3) 0.14(2) 0.077(18) -0.022(18) 0.006(19) -0.11(2)
S1R 0.087(4) 0.083(4) 0.056(3) -0.023(3) 0.012(3) -0.043(3)
O2C 0.102(9) 0.089(9) 0.072(9) -0.016(8) 0.012(7) -0.046(7)
O3C 0.100(10) 0.113(10) 0.095(10) 0.014(8) 0.007(8) -0.069(9)
O1C 0.131(13) 0.206(17) 0.160(16) 0.061(13) -0.102(12) -0.107(13)
F1R 0.52(5) 0.27(3) 0.17(2) 0.066(19) -0.10(3) -0.11(3)
F2R 0.32(3) 0.41(4) 0.34(3) -0.17(3) 0.00(2) -0.22(3)
F3R 0.185(19) 0.24(2) 0.28(3) -0.066(19) 0.029(17) 0.014(16)
C1R 0.150(16) 0.131(15) 0.055(10) 0.005(10) 0.006(10) -0.056(13)
Cl1G 0.051(2) 0.090(3) 0.038(2) -0.018(2) 0.0034(19) -0.036(2)
O1G 0.092(9) 0.107(10) 0.068(9) 0.002(8) -0.032(7) -0.008(8)
O2G 0.054(7) 0.084(8) 0.067(8) -0.011(6) -0.004(5) -0.036(6)
O3G 0.068(7) 0.123(10) 0.063(8) -0.046(7) 0.032(6) -0.062(7)
O4G 0.100(9) 0.130(10) 0.053(8) -0.054(7) 0.026(6) -0.061(8)
Cl1F 0.058(3) 0.110(4) 0.036(3) -0.001(3) -0.006(2) -0.045(3)
O1F 0.111(14) 0.47(4) 0.119(16) -0.06(2) 0.030(12) 0.089(19)
O2F 0.29(2) 0.137(15) 0.175(18) 0.067(13) -0.126(17) -0.150(16)
O3F 0.152(13) 0.250(18) 0.050(9) 0.035(10) -0.042(8) -0.160(13)
O4F 0.105(11) 0.104(10) 0.102(11) 0.011(8) -0.024(8) -0.045(8)
Cl4 0.060(3) 0.077(4) 0.108(4) 0.012(3) -0.038(3) -0.024(3)
O1E 0.68(6) 0.21(2) 0.23(3) -0.09(2) 0.21(3) -0.33(3)
O2E 0.146(18) 0.49(4) 0.18(2) 0.13(3) -0.052(16) -0.14(2)
O3E 0.148(13) 0.122(12) 0.094(11) 0.021(9) -0.039(9) -0.080(11)
O4E 0.128(17) 0.51(5) 0.21(2) 0.09(3) 0.009(17) 0.15(2)
Cl23 0.106(4) 0.116(5) 0.122(5) -0.033(4) -0.033(4) -0.005(4)
Cl22 0.166(7) 0.219(9) 0.181(8) -0.105(7) -0.054(6) 0.040(6)
Cl21 0.198(8) 0.133(6) 0.172(8) 0.047(6) -0.043(6) -0.023(6)
C300 0.107(16) 0.078(14) 0.099(17) -0.017(13) -0.015(13) -0.017(12)

loop_
_atom_type_symbol
_atom_type_description
_atom_type_scat_dispersion_real
_atom_type_scat_dispersion_imag
_atom_type_scat_source
C C 0.0033 0.0016 'International Tables Vol C Tables 4.2.6.8 and 6.1.1.4'
H H 0.0000 0.0000 'International Tables Vol C Tables 4.2.6.8 and 6.1.1.4'
N N 0.0061 0.0033 'International Tables Vol C Tables 4.2.6.8 and 6.1.1.4'
O O 0.0106 0.0060 'International Tables Vol C Tables 4.2.6.8 and 6.1.1.4'
F F 0.0171 0.0103 'International Tables Vol C Tables 4.2.6.8 and 6.1.1.4'
S S 0.1246 0.1234 'International Tables Vol C Tables 4.2.6.8 and 6.1.1.4'
Mn Mn 0.3368 0.7283 'International Tables Vol C Tables 4.2.6.8 and 6.1.1.4'
Cl Cl 0.1484 0.1585 'International Tables Vol C Tables 4.2.6.8 and 6.1.1.4'

loop_
_geom_angle_atom_site_label_1
_geom_angle_atom_site_label_2
_geom_angle_atom_site_label_3
_geom_angle
O3 Mn1 O5 99.7(4)
O3 Mn1 O6 99.4(3)
O5 Mn1 O6 90.8(3)
O3 Mn1 N3 91.4(4)
O5 Mn1 N3 168.8(4)
O6 Mn1 N3 86.1(4)
O3 Mn1 N1 98.5(4)
O5 Mn1 N1 91.9(4)
O6 Mn1 N1 161.3(4)
N3 Mn1 N1 87.7(4)
O3 Mn1 N2 170.2(4)
O5 Mn1 N2 89.6(4)
O6 Mn1 N2 83.5(4)
N3 Mn1 N2 79.4(4)
N1 Mn1 N2 78.0(4)
O3 Mn1 Mn3 82.5(3)
O5 Mn1 Mn3 23.9(2)
O6 Mn1 Mn3 77.3(2)
N3 Mn1 Mn3 161.0(3)
N1 Mn1 Mn3 110.9(3)
N2 Mn1 Mn3 107.2(3)
O3 Mn1 Mn2 22.3(2)
O5 Mn1 Mn2 82.3(2)
O6 Mn1 Mn2 85.8(2)
N3 Mn1 Mn2 108.1(3)
N1 Mn1 Mn2 113.0(3)
N2 Mn1 Mn2 166.4(3)
Mn3 Mn1 Mn2 62.08(5)
O3 Mn1 Mn4 74.6(3)
O5 Mn1 Mn4 80.0(2)
O6 Mn1 Mn4 29.3(2)
N3 Mn1 Mn4 101.9(3)
N1 Mn1 Mn4 168.1(3)
N2 Mn1 Mn4 110.4(3)
Mn3 Mn1 Mn4 59.16(5)
Mn2 Mn1 Mn4 57.55(5)
O2 Mn2 O3 95.5(4)
O2 Mn2 O4 101.9(3)
O3 Mn2 O4 89.0(3)
O2 Mn2 N7 91.8(4)
O3 Mn2 N7 169.9(4)
O4 Mn2 N7 82.8(3)
O2 Mn2 N8 169.0(4)
O3 Mn2 N8 93.1(4)
O4 Mn2 N8 85.0(3)
N7 Mn2 N8 80.5(4)
O2 Mn2 N6 95.8(4)
O3 Mn2 N6 97.8(4)
O4 Mn2 N6 160.3(4)
N7 Mn2 N6 88.3(4)
N8 Mn2 N6 76.2(4)
O2 Mn2 Mn4 23.4(2)
O3 Mn2 Mn4 78.9(2)
O4 Mn2 Mn4 85.2(2)
N7 Mn2 Mn4 105.9(3)
N8 Mn2 Mn4 167.5(3)
N6 Mn2 Mn4 114.2(3)
O2 Mn2 Mn1 83.1(3)
O3 Mn2 Mn1 21.8(2)
O4 Mn2 Mn1 74.1(2)
N7 Mn2 Mn1 154.7(3)
N8 Mn2 Mn1 107.2(3)
N6 Mn2 Mn1 116.8(3)
Mn4 Mn2 Mn1 62.49(5)
O2 Mn2 Mn3 78.9(2)
O3 Mn2 Mn3 77.8(2)
O4 Mn2 Mn3 26.7(2)
N7 Mn2 Mn3 96.9(3)
N8 Mn2 Mn3 109.7(3)
N6 Mn2 Mn3 172.6(3)
Mn4 Mn2 Mn3 59.38(5)
Mn1 Mn2 Mn3 57.81(5)
O1 Mn3 O5 100.0(4)
O1 Mn3 O4 100.9(3)
O5 Mn3 O4 90.1(3)
O1 Mn3 N4 95.2(4)
O5 Mn3 N4 92.8(4)
O4 Mn3 N4 162.9(4)
O1 Mn3 N11 89.0(4)
O5 Mn3 N11 170.9(4)
O4 Mn3 N11 87.1(4)
N4 Mn3 N11 87.4(4)
O1 Mn3 N5 169.2(4)
O5 Mn3 N5 89.8(4)
O4 Mn3 N5 83.4(3)
N4 Mn3 N5 79.7(4)
N11 Mn3 N5 81.2(4)
O1 Mn3 Mn1 82.6(3)
O5 Mn3 Mn1 24.0(2)
O4 Mn3 Mn1 77.4(3)
N4 Mn3 Mn1 110.7(3)
N11 Mn3 Mn1 160.5(3)
N5 Mn3 Mn1 108.1(3)
O1 Mn3 Mn4 22.6(2)
O5 Mn3 Mn4 83.7(3)
O4 Mn3 Mn4 85.5(2)
N4 Mn3 Mn4 111.6(3)
N11 Mn3 Mn4 104.8(3)
N5 Mn3 Mn4 167.1(3)
Mn1 Mn3 Mn4 62.87(6)
O1 Mn3 Mn2 76.4(2)
O5 Mn3 Mn2 80.4(2)
O4 Mn3 Mn2 28.4(2)
N4 Mn3 Mn2 168.0(3)
N11 Mn3 Mn2 100.9(3)
N5 Mn3 Mn2 109.9(3)
Mn1 Mn3 Mn2 60.11(5)
Mn4 Mn3 Mn2 58.08(5)
O2 Mn4 O1 95.2(3)
O2 Mn4 O6 104.6(3)
O1 Mn4 O6 88.3(3)
O2 Mn4 N9 91.8(4)
O1 Mn4 N9 169.8(4)
O6 Mn4 N9 82.8(3)
O2 Mn4 N10 169.3(4)
O1 Mn4 N10 93.5(4)
O6 Mn4 N10 81.9(3)
N9 Mn4 N10 80.4(4)
O2 Mn4 N12 96.8(4)
O1 Mn4 N12 94.4(4)
O6 Mn4 N12 158.1(3)
N9 Mn4 N12 92.1(4)
N10 Mn4 N12 76.3(4)
O2 Mn4 Mn2 23.1(2)
O1 Mn4 Mn2 80.3(2)
O6 Mn4 Mn2 86.6(2)
N9 Mn4 Mn2 104.0(3)
N10 Mn4 Mn2 167.1(3)
N12 Mn4 Mn2 115.3(3)
O2 Mn4 Mn3 81.6(2)
O1 Mn4 Mn3 22.1(2)
O6 Mn4 Mn3 75.1(2)
N9 Mn4 Mn3 154.5(3)
N10 Mn4 Mn3 108.6(3)
N12 Mn4 Mn3 113.2(3)
Mn2 Mn4 Mn3 62.54(6)
O2 Mn4 Mn1 80.3(2)
O1 Mn4 Mn1 77.4(2)
O6 Mn4 Mn1 27.7(2)
N9 Mn4 Mn1 96.7(3)
N10 Mn4 Mn1 107.8(3)
N12 Mn4 Mn1 170.9(3)
Mn2 Mn4 Mn1 59.96(5)
Mn3 Mn4 Mn1 57.98(5)
Mn3 O1 Mn4 135.3(4)
Mn2 O2 Mn4 133.5(4)
Mn1 O3 Mn2 135.9(4)
C43 O4 Mn3 118.1(6)
C43 O4 Mn2 112.0(6)
Mn3 O4 Mn2 124.8(4)
Mn3 O5 Mn1 132.1(4)
C51 O6 Mn1 116.1(7)
C51 O6 Mn4 115.2(7)
Mn1 O6 Mn4 123.1(4)
C73 N1 C67 116.7(11)
C73 N1 Mn1 129.0(10)
C67 N1 Mn1 114.0(8)
C71 N2 C46 111.4(10)
C71 N2 C42 112.1(10)
C46 N2 C42 111.2(9)
C71 N2 Mn1 112.8(7)
C46 N2 Mn1 103.9(7)
C42 N2 Mn1 105.1(7)
C97 N3 C41 116.4(13)
C97 N3 Mn1 125.4(11)
C41 N3 Mn1 117.4(8)
C52 N4 C66 121.3(11)
C52 N4 Mn3 126.7(9)
C66 N4 Mn3 111.9(8)
C72 N5 C50 112.6(10)
C72 N5 C47 110.2(9)
C50 N5 C47 112.3(9)
C72 N5 Mn3 112.2(7)
C50 N5 Mn3 104.1(7)
C47 N5 Mn3 105.1(7)
C75 N6 C55 122.0(12)
C75 N6 Mn2 113.9(9)
C55 N6 Mn2 124.0(10)
C38 N7 C53 118.0(13)
C38 N7 Mn2 124.0(9)
C53 N7 Mn2 116.0(9)
C80 N8 C77 110.0(10)
C80 N8 C65 114.6(10)
C77 N8 C65 110.1(10)
C80 N8 Mn2 108.0(8)
C77 N8 Mn2 111.4(8)
C65 N8 Mn2 102.6(6)
C54 N9 C37 116.1(12)
C54 N9 Mn4 125.5(9)
C37 N9 Mn4 116.7(9)
C45 N10 C90 113.5(10)
C45 N10 C40 110.8(9)
C90 N10 C40 109.4(10)
C45 N10 Mn4 105.0(7)
C90 N10 Mn4 110.3(7)
C40 N10 Mn4 107.6(7)
C48 N11 C44 120.3(12)
C48 N11 Mn3 124.6(10)
C44 N11 Mn3 114.7(9)
C57 N12 C89 115.9(12)
C57 N12 Mn4 113.8(8)
C89 N12 Mn4 127.9(9)
C104 C1B C10A 117.6(17)
C1B C10A C97 121.2(16)
C89 C20A C110 120.1(15)
N9 C37 C68 122.1(12)
N9 C37 C90 114.0(12)
C68 C37 C90 123.3(12)
N7 C38 C58 124.9(14)
N10 C40 C57 110.7(9)
C104 C41 N3 121.2(13)
C104 C41 C71 126.0(15)
N3 C41 C71 112.7(12)
C67 C42 N2 104.6(10)
O4 C43 C65 111.1(10)
O4 C43 C50 107.1(9)
C65 C43 C50 107.9(10)
N11 C44 C86 118.7(14)
N11 C44 C72 116.8(12)
C86 C44 C72 124.4(14)
C51 C45 N10 113.3(10)
N2 C46 C51 108.9(10)
C66 C47 N5 107.8(10)
C70 C48 N11 122.6(14)
N5 C50 C43 109.0(9)
O6 C51 C45 109.3(10)
O6 C51 C46 108.9(10)
C45 C51 C46 110.6(11)
N4 C52 C59 120.3(14)
N7 C53 C62 120.7(14)
N7 C53 C77 115.3(13)
C62 C53 C77 123.7(13)
N9 C54 C64 121.5(14)
C106 C55 N6 119.4(15)
C99 C56 C66 121.0(14)
C94 C57 N12 123.5(11)
C94 C57 C40 123.4(11)
N12 C57 C40 113.1(10)
C38 C58 C81 116.9(16)
C99 C59 C52 117.1(14)
C68 C60 C64 118.5(15)
C81 C62 C53 120.0(15)
C60 C64 C54 121.7(15)
C43 C65 N8 109.8(10)
C56 C66 N4 118.3(12)
C56 C66 C47 124.5(13)
N4 C66 C47 117.2(10)
N1 C67 C83 121.6(15)
N1 C67 C42 115.9(11)
C83 C67 C42 122.5(15)
C60 C68 C37 119.5(13)
C48 C70 C96 120.7(15)
N2 C71 C41 114.1(11)
N5 C72 C44 112.5(11)
N1 C73 C92 127.2(14)
N6 C75 C82 120.7(14)
N6 C75 C80 114.4(11)
C82 C75 C80 124.9(14)
C53 C77 N8 111.9(11)
N8 C80 C75 107.2(11)
C62 C81 C58 119.5(15)
C75 C82 C91 115.6(16)
C67 C83 C103 118(2)
C96 C86 C44 120.2(16)
C20A C89 N12 123.0(15)
C37 C90 N10 112.9(10)
C106 C91 C82 122.6(15)
C103 C92 C73 114.9(16)
C57 C94 C110 119.0(14)
C86 C96 C70 117.4(15)
N3 C97 C10A 121.0(16)
C56 C99 C59 121.7(15)
C92 C103 C83 121.4(17)
C1B C104 C41 122.4(16)
C55 C106 C91 119.5(16)
C94 C110 C20A 118.3(16)
O1D S1D O3D 114.8(8)
O1D S1D O2D 114.9(9)
O3D S1D O2D 115.5(9)
O1D S1D C1D 102.4(9)
O3D S1D C1D 103.9(8)
O2D S1D C1D 102.7(8)
F3D C1D F1D 102.6(17)
F3D C1D F2D 107.8(19)
F1D C1D F2D 103.0(16)
F3D C1D S1D 113.3(13)
F1D C1D S1D 114.8(14)
F2D C1D S1D 114.1(15)
O1C S1R O2C 113.3(9)
O1C S1R O3C 113.5(9)
O2C S1R O3C 111.4(8)
O1C S1R C1R 113.9(12)
O2C S1R C1R 100.1(9)
O3C S1R C1R 103.5(10)
F1R C1R F2R 107(2)
F1R C1R F3R 100(2)
F2R C1R F3R 105(2)
F1R C1R S1R 112(2)
F2R C1R S1R 115.6(19)
F3R C1R S1R 116.4(16)
O1G Cl1G O4G 108.8(8)
O1G Cl1G O2G 109.5(7)
O4G Cl1G O2G 111.4(7)
O1G Cl1G O3G 109.7(8)
O4G Cl1G O3G 108.2(6)
O2G Cl1G O3G 109.1(6)
O1F Cl1F O3F 115.0(12)
O1F Cl1F O4F 112.2(14)
O3F Cl1F O4F 111.6(8)
O1F Cl1F O2F 104.3(16)
O3F Cl1F O2F 109.9(11)
O4F Cl1F O2F 103.0(10)
O4E Cl4 O1E 124(3)
O4E Cl4 O2E 104(2)
O1E Cl4 O2E 105(2)
O4E Cl4 O3E 104.7(16)
O1E Cl4 O3E 107.5(12)
O2E Cl4 O3E 110.6(11)
Cl21 C300 Cl22 109.1(11)
Cl21 C300 Cl23 113.9(12)
Cl22 C300 Cl23 110.8(12)

loop_
_geom_bond_atom_site_label_1
_geom_bond_atom_site_label_2
_geom_bond_distance
Mn1 O3 1.802(8)
Mn1 O5 1.803(8)
Mn1 O6 1.915(7)
Mn1 N3 2.034(12)
Mn1 N1 2.035(11)
Mn1 N2 2.098(9)
Mn1 Mn3 3.294(3)
Mn1 Mn2 3.375(3)
Mn1 Mn4 3.458(3)
Mn2 O2 1.777(8)
Mn2 O3 1.840(8)
Mn2 O4 1.994(8)
Mn2 N7 2.075(11)
Mn2 N8 2.086(9)
Mn2 N6 2.103(10)
Mn2 Mn4 3.290(3)
Mn2 Mn3 3.440(2)
Mn3 O1 1.784(8)
Mn3 O5 1.802(8)
Mn3 O4 1.886(7)
Mn3 N4 2.047(10)
Mn3 N11 2.056(11)
Mn3 N5 2.093(10)
Mn3 Mn4 3.336(3)
Mn4 O2 1.804(7)
Mn4 O1 1.823(8)
Mn4 O6 2.018(8)
Mn4 N9 2.047(11)
Mn4 N10 2.104(10)
Mn4 N12 2.141(11)
O4 C43 1.460(14)
O6 C51 1.459(13)
N1 C73 1.306(16)
N1 C67 1.362(16)
N2 C71 1.444(15)
N2 C46 1.494(15)
N2 C42 1.510(15)
N3 C97 1.360(16)
N3 C41 1.400(17)
N4 C52 1.301(15)
N4 C66 1.386(15)
N5 C72 1.467(15)
N5 C50 1.482(14)
N5 C47 1.510(14)
N6 C75 1.336(16)
N6 C55 1.363(16)
N7 C38 1.315(15)
N7 C53 1.357(16)
N8 C80 1.423(15)
N8 C77 1.512(16)
N8 C65 1.530(15)
N9 C54 1.358(15)
N9 C37 1.383(16)
N10 C45 1.482(14)
N10 C90 1.487(15)
N10 C40 1.494(15)
N11 C48 1.339(15)
N11 C44 1.368(16)
N12 C57 1.370(14)
N12 C89 1.391(17)
C1B C104 1.35(2)
C1B C10A 1.36(2)
C10A C97 1.41(2)
C20A C89 1.29(2)
C20A C110 1.41(2)
C37 C68 1.393(17)
C37 C90 1.468(17)
C38 C58 1.376(18)
C40 C57 1.524(15)
C41 C104 1.363(19)
C41 C71 1.465(17)
C42 C67 1.483(17)
C43 C65 1.489(16)
C43 C50 1.553(15)
C44 C86 1.405(19)
C44 C72 1.486(18)
C45 C51 1.478(17)
C46 C51 1.515(16)
C47 C66 1.466(17)
C48 C70 1.314(18)
C52 C59 1.419(17)
C53 C62 1.404(19)
C53 C77 1.476(19)
C54 C64 1.37(2)
C55 C106 1.34(2)
C56 C99 1.33(2)
C56 C66 1.356(17)
C57 C94 1.322(17)
C58 C81 1.41(2)
C59 C99 1.36(2)
C60 C68 1.353(17)
C60 C64 1.36(2)
C62 C81 1.35(2)
C67 C83 1.37(2)
C70 C96 1.41(2)
C73 C92 1.37(2)
C75 C82 1.384(18)
C75 C80 1.516(18)
C82 C91 1.40(2)
C83 C103 1.40(2)
C86 C96 1.38(2)
C91 C106 1.35(2)
C92 C103 1.36(2)
C94 C110 1.39(2)
S1D O1D 1.402(10)
S1D O3D 1.432(10)
S1D O2D 1.441(10)
S1D C1D 1.75(2)
F1D C1D 1.352(14)
F2D C1D 1.352(14)
F3D C1D 1.347(15)
S1R O1C 1.376(11)
S1R O2C 1.416(10)
S1R O3C 1.418(9)
S1R C1R 1.69(2)
F1R C1R 1.371(15)
F2R C1R 1.373(15)
F3R C1R 1.398(16)
Cl1G O1G 1.391(11)
Cl1G O4G 1.427(10)
Cl1G O2G 1.437(10)
Cl1G O3G 1.442(9)
Cl1F O1F 1.287(16)
Cl1F O3F 1.361(11)
Cl1F O4F 1.385(13)
Cl1F O2F 1.387(17)
Cl4 O4E 1.23(2)
Cl4 O1E 1.24(2)
Cl4 O2E 1.33(2)
Cl4 O3E 1.432(14)
Cl23 C300 1.721(19)
Cl22 C300 1.711(19)
Cl21 C300 1.70(2)

loop_
_geom_torsion_atom_site_label_1
_geom_torsion_atom_site_label_2
_geom_torsion_atom_site_label_3
_geom_torsion_atom_site_label_4
_geom_torsion
O3 Mn1 Mn2 O2 -124.3(8)
O5 Mn1 Mn2 O2 94.7(4)
O6 Mn1 Mn2 O2 3.3(4)
N3 Mn1 Mn2 O2 -81.1(4)
N1 Mn1 Mn2 O2 -176.5(4)
N2 Mn1 Mn2 O2 41.1(13)
Mn3 Mn1 Mn2 O2 81.2(3)
Mn4 Mn1 Mn2 O2 11.7(3)
O5 Mn1 Mn2 O3 -141.0(8)
O6 Mn1 Mn2 O3 127.6(8)
N3 Mn1 Mn2 O3 43.2(8)
N1 Mn1 Mn2 O3 -52.2(8)
N2 Mn1 Mn2 O3 165.4(15)
Mn3 Mn1 Mn2 O3 -154.6(7)
Mn4 Mn1 Mn2 O3 136.0(7)
O3 Mn1 Mn2 O4 131.2(8)
O5 Mn1 Mn2 O4 -9.8(3)
O6 Mn1 Mn2 O4 -101.2(3)
N3 Mn1 Mn2 O4 174.4(4)
N1 Mn1 Mn2 O4 79.0(4)
N2 Mn1 Mn2 O4 -63.4(13)
Mn3 Mn1 Mn2 O4 -23.3(2)
Mn4 Mn1 Mn2 O4 -92.8(2)
O3 Mn1 Mn2 N7 156.2(10)
O5 Mn1 Mn2 N7 15.2(8)
O6 Mn1 Mn2 N7 -76.2(8)
N3 Mn1 Mn2 N7 -160.6(8)
N1 Mn1 Mn2 N7 104.0(8)
N2 Mn1 Mn2 N7 -38.4(15)
Mn3 Mn1 Mn2 N7 1.6(7)
Mn4 Mn1 Mn2 N7 -67.8(7)
O3 Mn1 Mn2 N8 51.7(8)
O5 Mn1 Mn2 N8 -89.3(4)
O6 Mn1 Mn2 N8 179.3(4)
N3 Mn1 Mn2 N8 94.9(4)
N1 Mn1 Mn2 N8 -0.5(4)
N2 Mn1 Mn2 N8 -142.9(13)
Mn3 Mn1 Mn2 N8 -102.9(3)
Mn4 Mn1 Mn2 N8 -172.3(3)
O3 Mn1 Mn2 N6 -31.2(8)
O5 Mn1 Mn2 N6 -172.2(4)
O6 Mn1 Mn2 N6 96.4(4)
N3 Mn1 Mn2 N6 12.0(5)
N1 Mn1 Mn2 N6 -83.4(5)
N2 Mn1 Mn2 N6 134.2(13)
Mn3 Mn1 Mn2 N6 174.2(4)
Mn4 Mn1 Mn2 N6 104.8(4)
O3 Mn1 Mn2 Mn4 -136.0(7)
O5 Mn1 Mn2 Mn4 83.0(2)
O6 Mn1 Mn2 Mn4 -8.4(2)
N3 Mn1 Mn2 Mn4 -92.8(3)
N1 Mn1 Mn2 Mn4 171.8(3)
N2 Mn1 Mn2 Mn4 29.4(13)
Mn3 Mn1 Mn2 Mn4 69.47(6)
O3 Mn1 Mn2 Mn3 154.6(7)
O5 Mn1 Mn2 Mn3 13.6(2)
O6 Mn1 Mn2 Mn3 -77.8(2)
N3 Mn1 Mn2 Mn3 -162.3(3)
N1 Mn1 Mn2 Mn3 102.3(3)
N2 Mn1 Mn2 Mn3 -40.1(13)
Mn4 Mn1 Mn2 Mn3 -69.47(6)
O3 Mn1 Mn3 O1 -88.0(3)
O5 Mn1 Mn3 O1 136.4(6)
O6 Mn1 Mn3 O1 13.4(3)
N3 Mn1 Mn3 O1 -15.8(10)
N1 Mn1 Mn3 O1 175.8(4)
N2 Mn1 Mn3 O1 92.3(4)
Mn2 Mn1 Mn3 O1 -78.6(2)
Mn4 Mn1 Mn3 O1 -11.6(2)
O3 Mn1 Mn3 O5 135.6(7)
O6 Mn1 Mn3 O5 -123.0(6)
N3 Mn1 Mn3 O5 -152.2(11)
N1 Mn1 Mn3 O5 39.4(7)
N2 Mn1 Mn3 O5 -44.1(7)
Mn2 Mn1 Mn3 O5 145.0(6)
Mn4 Mn1 Mn3 O5 -148.0(6)
O3 Mn1 Mn3 O4 14.9(3)
O5 Mn1 Mn3 O4 -120.7(6)
O6 Mn1 Mn3 O4 116.4(3)
N3 Mn1 Mn3 O4 87.2(10)
N1 Mn1 Mn3 O4 -81.3(4)
N2 Mn1 Mn3 O4 -164.7(4)
Mn2 Mn1 Mn3 O4 24.4(2)
Mn4 Mn1 Mn3 O4 91.4(2)
O3 Mn1 Mn3 N4 179.1(4)
O5 Mn1 Mn3 N4 43.6(7)
O6 Mn1 Mn3 N4 -79.4(4)
N3 Mn1 Mn3 N4 -108.6(10)
N1 Mn1 Mn3 N4 82.9(5)
N2 Mn1 Mn3 N4 -0.5(5)
Mn2 Mn1 Mn3 N4 -171.4(3)
Mn4 Mn1 Mn3 N4 -104.4(3)
O3 Mn1 Mn3 N11 -22.7(10)
O5 Mn1 Mn3 N11 -158.3(12)
O6 Mn1 Mn3 N11 78.7(10)
N3 Mn1 Mn3 N11 49.5(14)
N1 Mn1 Mn3 N11 -119.0(11)
N2 Mn1 Mn3 N11 157.6(11)
Mn2 Mn1 Mn3 N11 -13.3(10)
Mn4 Mn1 Mn3 N11 53.7(10)
O3 Mn1 Mn3 N5 93.6(4)
O5 Mn1 Mn3 N5 -42.0(6)
O6 Mn1 Mn3 N5 -165.0(3)
N3 Mn1 Mn3 N5 165.8(10)
N1 Mn1 Mn3 N5 -2.6(4)
N2 Mn1 Mn3 N5 -86.1(4)
Mn2 Mn1 Mn3 N5 103.1(3)
Mn4 Mn1 Mn3 N5 170.0(3)
O3 Mn1 Mn3 Mn4 -76.5(3)
O5 Mn1 Mn3 Mn4 148.0(6)
O6 Mn1 Mn3 Mn4 25.0(2)
N3 Mn1 Mn3 Mn4 -4.2(9)
N1 Mn1 Mn3 Mn4 -172.7(3)
N2 Mn1 Mn3 Mn4 103.9(3)
Mn2 Mn1 Mn3 Mn4 -67.00(6)
O3 Mn1 Mn3 Mn2 -9.5(3)
O5 Mn1 Mn3 Mn2 -145.0(6)
O6 Mn1 Mn3 Mn2 92.0(2)
N3 Mn1 Mn3 Mn2 62.8(9)
N1 Mn1 Mn3 Mn2 -105.7(3)
N2 Mn1 Mn3 Mn2 170.9(3)
Mn4 Mn1 Mn3 Mn2 67.00(6)
O2 Mn2 Mn3 O1 0.4(4)
O3 Mn2 Mn3 O1 98.6(4)
O4 Mn2 Mn3 O1 -148.7(6)
N7 Mn2 Mn3 O1 -90.1(4)
N8 Mn2 Mn3 O1 -172.4(4)
N6 Mn2 Mn3 O1 45(2)
Mn4 Mn2 Mn3 O1 14.4(3)
Mn1 Mn2 Mn3 O1 89.2(3)
O2 Mn2 Mn3 O5 -102.5(4)
O3 Mn2 Mn3 O5 -4.2(4)
O4 Mn2 Mn3 O5 108.5(6)
N7 Mn2 Mn3 O5 167.1(4)
N8 Mn2 Mn3 O5 84.7(4)
N6 Mn2 Mn3 O5 -58(2)
Mn4 Mn2 Mn3 O5 -88.5(3)
Mn1 Mn2 Mn3 O5 -13.6(3)
O2 Mn2 Mn3 O4 149.1(6)
O3 Mn2 Mn3 O4 -112.7(6)
N7 Mn2 Mn3 O4 58.6(6)
N8 Mn2 Mn3 O4 -23.8(6)
N6 Mn2 Mn3 O4 -167(2)
Mn4 Mn2 Mn3 O4 163.0(5)
Mn1 Mn2 Mn3 O4 -122.1(5)
O2 Mn2 Mn3 N4 -46.5(15)
O3 Mn2 Mn3 N4 51.7(15)
O4 Mn2 Mn3 N4 164.4(15)
N7 Mn2 Mn3 N4 -137.0(15)
N8 Mn2 Mn3 N4 140.7(15)
N6 Mn2 Mn3 N4 -2(3)
Mn4 Mn2 Mn3 N4 -32.5(14)
Mn1 Mn2 Mn3 N4 42.3(14)
O2 Mn2 Mn3 N11 86.7(4)
O3 Mn2 Mn3 N11 -175.1(4)
O4 Mn2 Mn3 N11 -62.3(6)
N7 Mn2 Mn3 N11 -3.8(5)
N8 Mn2 Mn3 N11 -86.1(5)
N6 Mn2 Mn3 N11 131(2)
Mn4 Mn2 Mn3 N11 100.7(3)
Mn1 Mn2 Mn3 N11 175.5(3)
O2 Mn2 Mn3 N5 171.2(4)
O3 Mn2 Mn3 N5 -90.6(4)
O4 Mn2 Mn3 N5 22.2(6)
N7 Mn2 Mn3 N5 80.8(4)
N8 Mn2 Mn3 N5 -1.6(4)
N6 Mn2 Mn3 N5 -144(2)
Mn4 Mn2 Mn3 N5 -174.8(3)
Mn1 Mn2 Mn3 N5 -100.0(3)
O2 Mn2 Mn3 Mn1 -88.8(3)
O3 Mn2 Mn3 Mn1 9.4(3)
O4 Mn2 Mn3 Mn1 122.1(5)
N7 Mn2 Mn3 Mn1 -179.3(3)
N8 Mn2 Mn3 Mn1 98.4(3)
N6 Mn2 Mn3 Mn1 -45(2)
Mn4 Mn2 Mn3 Mn1 -74.83(6)
O2 Mn2 Mn3 Mn4 -14.0(3)
O3 Mn2 Mn3 Mn4 84.2(3)
O4 Mn2 Mn3 Mn4 -163.0(5)
N7 Mn2 Mn3 Mn4 -104.5(3)
N8 Mn2 Mn3 Mn4 173.2(3)
N6 Mn2 Mn3 Mn4 30(2)
Mn1 Mn2 Mn3 Mn4 74.83(6)
O3 Mn2 Mn4 O2 134.3(7)
O4 Mn2 Mn4 O2 -135.8(7)
N7 Mn2 Mn4 O2 -54.7(7)
N8 Mn2 Mn4 O2 -174.4(15)
N6 Mn2 Mn4 O2 40.7(7)
Mn1 Mn2 Mn4 O2 149.6(7)
Mn3 Mn2 Mn4 O2 -143.3(7)
O2 Mn2 Mn4 O1 129.5(7)
O3 Mn2 Mn4 O1 -96.2(4)
O4 Mn2 Mn4 O1 -6.3(3)
N7 Mn2 Mn4 O1 74.8(4)
N8 Mn2 Mn4 O1 -44.9(14)
N6 Mn2 Mn4 O1 170.2(4)
Mn1 Mn2 Mn4 O1 -80.9(2)
Mn3 Mn2 Mn4 O1 -13.9(2)
O2 Mn2 Mn4 O6 -141.7(7)
O3 Mn2 Mn4 O6 -7.4(3)
O4 Mn2 Mn4 O6 82.5(3)
N7 Mn2 Mn4 O6 163.6(4)
N8 Mn2 Mn4 O6 43.9(14)
N6 Mn2 Mn4 O6 -101.0(4)
Mn1 Mn2 Mn4 O6 7.9(2)
Mn3 Mn2 Mn4 O6 75.0(2)
O2 Mn2 Mn4 N9 -59.9(7)
O3 Mn2 Mn4 N9 74.4(4)
O4 Mn2 Mn4 N9 164.3(3)
N7 Mn2 Mn4 N9 -114.6(4)
N8 Mn2 Mn4 N9 125.7(14)
N6 Mn2 Mn4 N9 -19.2(4)
Mn1 Mn2 Mn4 N9 89.7(3)
Mn3 Mn2 Mn4 N9 156.7(3)
O2 Mn2 Mn4 N10 -168.3(15)
O3 Mn2 Mn4 N10 -34.0(14)
O4 Mn2 Mn4 N10 55.9(14)
N7 Mn2 Mn4 N10 137.0(14)
N8 Mn2 Mn4 N10 17.3(19)
N6 Mn2 Mn4 N10 -127.6(14)
Mn1 Mn2 Mn4 N10 -18.7(13)
Mn3 Mn2 Mn4 N10 48.4(13)
O2 Mn2 Mn4 N12 39.2(8)
O3 Mn2 Mn4 N12 173.5(4)
O4 Mn2 Mn4 N12 -96.6(4)
N7 Mn2 Mn4 N12 -15.5(4)
N8 Mn2 Mn4 N12 -135.2(14)
N6 Mn2 Mn4 N12 79.9(5)
Mn1 Mn2 Mn4 N12 -171.2(3)
Mn3 Mn2 Mn4 N12 -104.2(3)
O2 Mn2 Mn4 Mn3 143.3(7)
O3 Mn2 Mn4 Mn3 -82.3(3)
O4 Mn2 Mn4 Mn3 7.6(2)
N7 Mn2 Mn4 Mn3 88.6(3)
N8 Mn2 Mn4 Mn3 -31.0(13)
N6 Mn2 Mn4 Mn3 -175.9(3)
Mn1 Mn2 Mn4 Mn3 -67.06(6)
O2 Mn2 Mn4 Mn1 -149.6(7)
O3 Mn2 Mn4 Mn1 -15.3(3)
O4 Mn2 Mn4 Mn1 74.6(2)
N7 Mn2 Mn4 Mn1 155.7(3)
N8 Mn2 Mn4 Mn1 36.0(13)
N6 Mn2 Mn4 Mn1 -108.9(3)
Mn3 Mn2 Mn4 Mn1 67.06(6)
O1 Mn3 Mn4 O2 -127.4(6)
O5 Mn3 Mn4 O2 96.3(3)
O4 Mn3 Mn4 O2 5.7(4)
N4 Mn3 Mn4 O2 -173.2(4)
N11 Mn3 Mn4 O2 -80.1(4)
N5 Mn3 Mn4 O2 36.2(13)
Mn1 Mn3 Mn4 O2 83.8(3)
Mn2 Mn3 Mn4 O2 13.7(3)
O5 Mn3 Mn4 O1 -136.3(6)
O4 Mn3 Mn4 O1 133.0(6)
N4 Mn3 Mn4 O1 -45.9(6)
N11 Mn3 Mn4 O1 47.3(6)
N5 Mn3 Mn4 O1 163.6(14)
Mn1 Mn3 Mn4 O1 -148.9(6)
Mn2 Mn3 Mn4 O1 141.0(6)
O1 Mn3 Mn4 O6 125.0(6)
O5 Mn3 Mn4 O6 -11.3(3)
O4 Mn3 Mn4 O6 -101.9(3)
N4 Mn3 Mn4 O6 79.2(4)
N11 Mn3 Mn4 O6 172.3(3)
N5 Mn3 Mn4 O6 -71.4(13)
Mn1 Mn3 Mn4 O6 -23.8(2)
Mn2 Mn3 Mn4 O6 -93.9(2)
O1 Mn3 Mn4 N9 156.1(9)
O5 Mn3 Mn4 N9 19.8(7)
O4 Mn3 Mn4 N9 -70.8(7)
N4 Mn3 Mn4 N9 110.3(7)
N11 Mn3 Mn4 N9 -156.6(7)
N5 Mn3 Mn4 N9 -40.3(14)
Mn1 Mn3 Mn4 N9 7.3(7)
Mn2 Mn3 Mn4 N9 -62.8(7)
O1 Mn3 Mn4 N10 49.1(6)
O5 Mn3 Mn4 N10 -87.3(4)
O4 Mn3 Mn4 N10 -177.9(4)
N4 Mn3 Mn4 N10 3.2(4)
N11 Mn3 Mn4 N10 96.3(4)
N5 Mn3 Mn4 N10 -147.3(13)
Mn1 Mn3 Mn4 N10 -99.8(3)
Mn2 Mn3 Mn4 N10 -169.9(3)
O1 Mn3 Mn4 N12 -33.5(6)
O5 Mn3 Mn4 N12 -169.8(4)
O4 Mn3 Mn4 N12 99.5(4)
N4 Mn3 Mn4 N12 -79.4(4)
N11 Mn3 Mn4 N12 13.8(4)
N5 Mn3 Mn4 N12 130.1(13)
Mn1 Mn3 Mn4 N12 177.6(3)
Mn2 Mn3 Mn4 N12 107.5(3)
O1 Mn3 Mn4 Mn2 -141.0(6)
O5 Mn3 Mn4 Mn2 82.6(2)
O4 Mn3 Mn4 Mn2 -8.0(2)
N4 Mn3 Mn4 Mn2 173.1(3)
N11 Mn3 Mn4 Mn2 -93.8(3)
N5 Mn3 Mn4 Mn2 22.6(12)
Mn1 Mn3 Mn4 Mn2 70.10(6)
O1 Mn3 Mn4 Mn1 148.9(6)
O5 Mn3 Mn4 Mn1 12.5(2)
O4 Mn3 Mn4 Mn1 -78.1(2)
N4 Mn3 Mn4 Mn1 103.0(3)
N11 Mn3 Mn4 Mn1 -163.9(3)
N5 Mn3 Mn4 Mn1 -47.5(12)
Mn2 Mn3 Mn4 Mn1 -70.10(6)
O3 Mn1 Mn4 O2 4.3(4)
O5 Mn1 Mn4 O2 -98.8(4)
O6 Mn1 Mn4 O2 151.2(5)
N3 Mn1 Mn4 O2 92.5(4)
N1 Mn1 Mn4 O2 -51.0(15)
N2 Mn1 Mn4 O2 175.5(4)
Mn3 Mn1 Mn4 O2 -86.1(3)
Mn2 Mn1 Mn4 O2 -11.6(3)
O3 Mn1 Mn4 O1 101.9(4)
O5 Mn1 Mn4 O1 -1.1(3)
O6 Mn1 Mn4 O1 -111.2(5)
N3 Mn1 Mn4 O1 -169.9(4)
N1 Mn1 Mn4 O1 46.7(15)
N2 Mn1 Mn4 O1 -86.9(4)
Mn3 Mn1 Mn4 O1 11.5(2)
Mn2 Mn1 Mn4 O1 86.0(2)
O3 Mn1 Mn4 O6 -146.9(5)
O5 Mn1 Mn4 O6 110.1(5)
N3 Mn1 Mn4 O6 -58.7(6)
N1 Mn1 Mn4 O6 157.8(15)
N2 Mn1 Mn4 O6 24.3(6)
Mn3 Mn1 Mn4 O6 122.7(5)
Mn2 Mn1 Mn4 O6 -162.8(5)
O3 Mn1 Mn4 N9 -86.4(4)
O5 Mn1 Mn4 N9 170.5(4)
O6 Mn1 Mn4 N9 60.5(5)
N3 Mn1 Mn4 N9 1.7(4)
N1 Mn1 Mn4 N9 -141.7(15)
N2 Mn1 Mn4 N9 84.7(4)
Mn3 Mn1 Mn4 N9 -176.9(3)
Mn2 Mn1 Mn4 N9 -102.3(3)
O3 Mn1 Mn4 N10 -168.4(4)
O5 Mn1 Mn4 N10 88.5(4)
O6 Mn1 Mn4 N10 -21.5(6)
N3 Mn1 Mn4 N10 -80.2(4)
N1 Mn1 Mn4 N10 136.3(15)
N2 Mn1 Mn4 N10 2.8(4)
Mn3 Mn1 Mn4 N10 101.2(3)
Mn2 Mn1 Mn4 N10 175.7(3)
O3 Mn1 Mn4 N12 76.5(18)
O5 Mn1 Mn4 N12 -26.5(18)
O6 Mn1 Mn4 N12 -136.6(19)
N3 Mn1 Mn4 N12 164.7(18)
N1 Mn1 Mn4 N12 21(2)
N2 Mn1 Mn4 N12 -112.3(18)
Mn3 Mn1 Mn4 N12 -13.9(18)
Mn2 Mn1 Mn4 N12 60.7(18)
O3 Mn1 Mn4 Mn2 15.9(3)
O5 Mn1 Mn4 Mn2 -87.2(2)
O6 Mn1 Mn4 Mn2 162.8(5)
N3 Mn1 Mn4 Mn2 104.1(3)
N1 Mn1 Mn4 Mn2 -39.4(15)
N2 Mn1 Mn4 Mn2 -172.9(3)
Mn3 Mn1 Mn4 Mn2 -74.54(6)
O3 Mn1 Mn4 Mn3 90.4(3)
O5 Mn1 Mn4 Mn3 -12.6(2)
O6 Mn1 Mn4 Mn3 -122.7(5)
N3 Mn1 Mn4 Mn3 178.6(3)
N1 Mn1 Mn4 Mn3 35.2(15)
N2 Mn1 Mn4 Mn3 -98.4(3)
Mn2 Mn1 Mn4 Mn3 74.54(6)
O5 Mn3 O1 Mn4 44.2(6)
O4 Mn3 O1 Mn4 -47.9(6)
N4 Mn3 O1 Mn4 137.9(6)
N11 Mn3 O1 Mn4 -134.7(6)
N5 Mn3 O1 Mn4 -160.5(15)
Mn1 Mn3 O1 Mn4 27.7(5)
Mn2 Mn3 O1 Mn4 -33.3(5)
O2 Mn4 O1 Mn3 52.1(6)
O6 Mn4 O1 Mn3 -52.4(6)
N9 Mn4 O1 Mn3 -82(2)
N10 Mn4 O1 Mn3 -134.1(6)
N12 Mn4 O1 Mn3 149.4(6)
Mn2 Mn4 O1 Mn3 34.5(5)
Mn1 Mn4 O1 Mn3 -26.7(5)
O3 Mn2 O2 Mn4 -44.9(7)
O4 Mn2 O2 Mn4 45.3(7)
N7 Mn2 O2 Mn4 128.3(7)
N8 Mn2 O2 Mn4 173.6(17)
N6 Mn2 O2 Mn4 -143.3(7)
Mn1 Mn2 O2 Mn4 -26.9(6)
Mn3 Mn2 O2 Mn4 31.6(6)
O1 Mn4 O2 Mn2 -49.8(7)
O6 Mn4 O2 Mn2 39.8(7)
N9 Mn4 O2 Mn2 122.8(7)
N10 Mn4 O2 Mn2 166.0(18)
N12 Mn4 O2 Mn2 -144.9(7)
Mn3 Mn4 O2 Mn2 -32.4(6)
Mn1 Mn4 O2 Mn2 26.4(6)
O5 Mn1 O3 Mn2 39.3(8)
O6 Mn1 O3 Mn2 -53.2(7)
N3 Mn1 O3 Mn2 -139.4(7)
N1 Mn1 O3 Mn2 132.6(7)
N2 Mn1 O3 Mn2 -160(2)
Mn3 Mn1 O3 Mn2 22.5(6)
Mn4 Mn1 O3 Mn2 -37.5(6)
O2 Mn2 O3 Mn1 55.5(7)
O4 Mn2 O3 Mn1 -46.4(7)
N7 Mn2 O3 Mn1 -81(2)
N8 Mn2 O3 Mn1 -131.3(7)
N6 Mn2 O3 Mn1 152.2(7)
Mn4 Mn2 O3 Mn1 38.9(6)
Mn3 Mn2 O3 Mn1 -21.8(6)
O1 Mn3 O4 C43 -176.5(8)
O5 Mn3 O4 C43 83.3(8)
N4 Mn3 O4 C43 -16.5(17)
N11 Mn3 O4 C43 -88.0(8)
N5 Mn3 O4 C43 -6.5(8)
Mn1 Mn3 O4 C43 103.7(8)
Mn4 Mn3 O4 C43 166.9(8)
Mn2 Mn3 O4 C43 152.6(11)
O1 Mn3 O4 Mn2 31.0(5)
O5 Mn3 O4 Mn2 -69.3(5)
N4 Mn3 O4 Mn2 -169.1(11)
N11 Mn3 O4 Mn2 119.4(5)
N5 Mn3 O4 Mn2 -159.1(5)
Mn1 Mn3 O4 Mn2 -48.8(4)
Mn4 Mn3 O4 Mn2 14.4(4)
O2 Mn2 O4 C43 175.0(7)
O3 Mn2 O4 C43 -89.6(7)
N7 Mn2 O4 C43 84.7(8)
N8 Mn2 O4 C43 3.6(7)
N6 Mn2 O4 C43 21.0(14)
Mn4 Mn2 O4 C43 -168.6(7)
Mn1 Mn2 O4 C43 -105.8(7)
Mn3 Mn2 O4 C43 -154.0(10)
O2 Mn2 O4 Mn3 -31.0(5)
O3 Mn2 O4 Mn3 64.4(5)
N7 Mn2 O4 Mn3 -121.4(5)
N8 Mn2 O4 Mn3 157.6(5)
N6 Mn2 O4 Mn3 175.0(9)
Mn4 Mn2 O4 Mn3 -14.6(4)
Mn1 Mn2 O4 Mn3 48.2(4)
O1 Mn3 O5 Mn1 -44.0(6)
O4 Mn3 O5 Mn1 57.1(6)
N4 Mn3 O5 Mn1 -139.8(6)
N11 Mn3 O5 Mn1 129(2)
N5 Mn3 O5 Mn1 140.5(6)
Mn4 Mn3 O5 Mn1 -28.4(5)
Mn2 Mn3 O5 Mn1 30.2(5)
O3 Mn1 O5 Mn3 -44.7(6)
O6 Mn1 O5 Mn3 54.9(6)
N3 Mn1 O5 Mn3 128.4(18)
N1 Mn1 O5 Mn3 -143.6(6)
N2 Mn1 O5 Mn3 138.4(6)
Mn2 Mn1 O5 Mn3 -30.7(5)
Mn4 Mn1 O5 Mn3 27.5(5)
O3 Mn1 O6 C51 -175.5(8)
O5 Mn1 O6 C51 84.5(8)
N3 Mn1 O6 C51 -84.7(8)
N1 Mn1 O6 C51 -13.8(16)
N2 Mn1 O6 C51 -4.9(8)
Mn3 Mn1 O6 C51 104.4(8)
Mn2 Mn1 O6 C51 166.7(8)
Mn4 Mn1 O6 C51 152.2(11)
O3 Mn1 O6 Mn4 32.3(5)
O5 Mn1 O6 Mn4 -67.7(5)
N3 Mn1 O6 Mn4 123.0(5)
N1 Mn1 O6 Mn4 -166.0(10)
N2 Mn1 O6 Mn4 -157.2(5)
Mn3 Mn1 O6 Mn4 -47.8(4)
Mn2 Mn1 O6 Mn4 14.5(4)
O2 Mn4 O6 C51 178.1(8)
O1 Mn4 O6 C51 -86.9(8)
N9 Mn4 O6 C51 88.1(8)
N10 Mn4 O6 C51 6.9(8)
N12 Mn4 O6 C51 10.6(14)
Mn2 Mn4 O6 C51 -167.3(8)
Mn3 Mn4 O6 C51 -104.8(8)
Mn1 Mn4 O6 C51 -152.4(10)
O2 Mn4 O6 Mn1 -29.4(5)
O1 Mn4 O6 Mn1 65.5(5)
N9 Mn4 O6 Mn1 -119.4(5)
N10 Mn4 O6 Mn1 159.3(5)
N12 Mn4 O6 Mn1 163.0(9)
Mn2 Mn4 O6 Mn1 -14.9(4)
Mn3 Mn4 O6 Mn1 47.6(4)
O3 Mn1 N1 C73 17.7(12)
O5 Mn1 N1 C73 117.7(12)
O6 Mn1 N1 C73 -144.2(12)
N3 Mn1 N1 C73 -73.4(12)
N2 Mn1 N1 C73 -153.1(12)
Mn3 Mn1 N1 C73 102.8(11)
Mn2 Mn1 N1 C73 35.3(12)
Mn4 Mn1 N1 C73 71(2)
O3 Mn1 N1 C67 -168.8(9)
O5 Mn1 N1 C67 -68.7(9)
O6 Mn1 N1 C67 29.4(17)
N3 Mn1 N1 C67 100.1(9)
N2 Mn1 N1 C67 20.4(8)
Mn3 Mn1 N1 C67 -83.7(9)
Mn2 Mn1 N1 C67 -151.2(8)
Mn4 Mn1 N1 C67 -115.6(14)
O3 Mn1 N2 C71 14(3)
O5 Mn1 N2 C71 176.0(9)
O6 Mn1 N2 C71 -93.2(9)
N3 Mn1 N2 C71 -6.0(9)
N1 Mn1 N2 C71 84.0(9)
Mn3 Mn1 N2 C71 -167.6(8)
Mn2 Mn1 N2 C71 -131.1(12)
Mn4 Mn1 N2 C71 -104.8(8)
O3 Mn1 N2 C46 135(2)
O5 Mn1 N2 C46 -63.3(8)
O6 Mn1 N2 C46 27.6(7)
N3 Mn1 N2 C46 114.8(8)
N1 Mn1 N2 C46 -155.3(8)
Mn3 Mn1 N2 C46 -46.9(8)
Mn2 Mn1 N2 C46 -10.3(18)
Mn4 Mn1 N2 C46 15.9(8)
O3 Mn1 N2 C42 -108(2)
O5 Mn1 N2 C42 53.6(7)
O6 Mn1 N2 C42 144.5(8)
N3 Mn1 N2 C42 -128.3(8)
N1 Mn1 N2 C42 -38.4(7)
Mn3 Mn1 N2 C42 70.0(7)
Mn2 Mn1 N2 C42 106.6(14)
Mn4 Mn1 N2 C42 132.8(7)
O3 Mn1 N3 C97 7.8(11)
O5 Mn1 N3 C97 -165.5(17)
O6 Mn1 N3 C97 -91.5(11)
N1 Mn1 N3 C97 106.2(11)
N2 Mn1 N3 C97 -175.6(11)
Mn3 Mn1 N3 C97 -63.1(16)
Mn2 Mn1 N3 C97 -7.3(11)
Mn4 Mn1 N3 C97 -66.8(11)
O3 Mn1 N3 C41 177.2(9)
O5 Mn1 N3 C41 4(3)
O6 Mn1 N3 C41 77.9(9)
N1 Mn1 N3 C41 -84.4(9)
N2 Mn1 N3 C41 -6.2(9)
Mn3 Mn1 N3 C41 106.4(11)
Mn2 Mn1 N3 C41 162.1(8)
Mn4 Mn1 N3 C41 102.7(9)
O1 Mn3 N4 C52 16.5(12)
O5 Mn3 N4 C52 116.9(11)
O4 Mn3 N4 C52 -143.7(13)
N11 Mn3 N4 C52 -72.3(12)
N5 Mn3 N4 C52 -153.8(12)
Mn1 Mn3 N4 C52 100.6(11)
Mn4 Mn3 N4 C52 32.6(12)
Mn2 Mn3 N4 C52 62(2)
O1 Mn3 N4 C66 -167.4(8)
O5 Mn3 N4 C66 -67.1(9)
O4 Mn3 N4 C66 32.3(18)
N11 Mn3 N4 C66 103.8(9)
N5 Mn3 N4 C66 22.2(8)
Mn1 Mn3 N4 C66 -83.4(8)
Mn4 Mn3 N4 C66 -151.4(8)
Mn2 Mn3 N4 C66 -122.0(14)
O1 Mn3 N5 C72 21(2)
O5 Mn3 N5 C72 176.5(8)
O4 Mn3 N5 C72 -93.3(8)
N4 Mn3 N5 C72 83.7(8)
N11 Mn3 N5 C72 -5.3(7)
Mn1 Mn3 N5 C72 -167.7(7)
Mn4 Mn3 N5 C72 -124.0(12)
Mn2 Mn3 N5 C72 -103.7(7)
O1 Mn3 N5 C50 142.9(17)
O5 Mn3 N5 C50 -61.4(7)
O4 Mn3 N5 C50 28.7(7)
N4 Mn3 N5 C50 -154.2(8)
N11 Mn3 N5 C50 116.8(8)
Mn1 Mn3 N5 C50 -45.6(7)
Mn4 Mn3 N5 C50 -1.9(17)
Mn2 Mn3 N5 C50 18.3(8)
O1 Mn3 N5 C47 -99.0(19)
O5 Mn3 N5 C47 56.8(7)
O4 Mn3 N5 C47 146.9(7)
N4 Mn3 N5 C47 -36.1(7)
N11 Mn3 N5 C47 -125.0(7)
Mn1 Mn3 N5 C47 72.5(7)
Mn4 Mn3 N5 C47 116.2(12)
Mn2 Mn3 N5 C47 136.5(6)
O2 Mn2 N6 C75 166.1(9)
O3 Mn2 N6 C75 69.7(9)
O4 Mn2 N6 C75 -39.5(16)
N7 Mn2 N6 C75 -102.3(9)
N8 Mn2 N6 C75 -21.7(9)
Mn4 Mn2 N6 C75 151.0(8)
Mn1 Mn2 N6 C75 80.9(9)
Mn3 Mn2 N6 C75 123(2)
O2 Mn2 N6 C55 -18.6(11)
O3 Mn2 N6 C55 -115.0(10)
O4 Mn2 N6 C55 135.9(12)
N7 Mn2 N6 C55 73.0(10)
N8 Mn2 N6 C55 153.7(11)
Mn4 Mn2 N6 C55 -33.7(11)
Mn1 Mn2 N6 C55 -103.8(10)
Mn3 Mn2 N6 C55 -62(3)
O2 Mn2 N7 C38 -18.7(10)
O3 Mn2 N7 C38 118(2)
O4 Mn2 N7 C38 83.1(10)
N8 Mn2 N7 C38 169.2(11)
N6 Mn2 N7 C38 -114.5(10)
Mn4 Mn2 N7 C38 0.2(11)
Mn1 Mn2 N7 C38 58.9(14)
Mn3 Mn2 N7 C38 60.3(10)
O2 Mn2 N7 C53 177.8(9)
O3 Mn2 N7 C53 -45(3)
O4 Mn2 N7 C53 -80.4(9)
N8 Mn2 N7 C53 5.7(9)
N6 Mn2 N7 C53 82.0(9)
Mn4 Mn2 N7 C53 -163.3(8)
Mn1 Mn2 N7 C53 -104.6(10)
Mn3 Mn2 N7 C53 -103.2(9)
O2 Mn2 N8 C80 83(2)
O3 Mn2 N8 C80 -59.0(8)
O4 Mn2 N8 C80 -147.7(8)
N7 Mn2 N8 C80 128.8(9)
N6 Mn2 N8 C80 38.3(8)
Mn4 Mn2 N8 C80 -109.1(14)
Mn1 Mn2 N8 C80 -76.0(8)
Mn3 Mn2 N8 C80 -137.2(8)
O2 Mn2 N8 C77 -38(2)
O3 Mn2 N8 C77 -179.8(8)
O4 Mn2 N8 C77 91.5(8)
N7 Mn2 N8 C77 8.0(8)
N6 Mn2 N8 C77 -82.6(8)
Mn4 Mn2 N8 C77 130.1(12)
Mn1 Mn2 N8 C77 163.2(7)
Mn3 Mn2 N8 C77 102.0(7)
O2 Mn2 N8 C65 -156.0(19)
O3 Mn2 N8 C65 62.4(8)
O4 Mn2 N8 C65 -26.3(8)
N7 Mn2 N8 C65 -109.8(8)
N6 Mn2 N8 C65 159.6(8)
Mn4 Mn2 N8 C65 12.3(18)
Mn1 Mn2 N8 C65 45.4(8)
Mn3 Mn2 N8 C65 -15.8(8)
O2 Mn4 N9 C54 -21.9(10)
O1 Mn4 N9 C54 112(2)
O6 Mn4 N9 C54 82.5(9)
N10 Mn4 N9 C54 165.5(10)
N12 Mn4 N9 C54 -118.8(10)
Mn2 Mn4 N9 C54 -2.1(10)
Mn3 Mn4 N9 C54 52.3(13)
Mn1 Mn4 N9 C54 58.5(9)
O2 Mn4 N9 C37 173.5(8)
O1 Mn4 N9 C37 -53(3)
O6 Mn4 N9 C37 -82.0(8)
N10 Mn4 N9 C37 0.9(8)
N12 Mn4 N9 C37 76.6(8)
Mn2 Mn4 N9 C37 -166.7(7)
Mn3 Mn4 N9 C37 -112.2(9)
Mn1 Mn4 N9 C37 -106.0(8)
O2 Mn4 N10 C45 -153.8(19)
O1 Mn4 N10 C45 61.9(8)
O6 Mn4 N10 C45 -25.8(8)
N9 Mn4 N10 C45 -109.9(8)
N12 Mn4 N10 C45 155.6(9)
Mn2 Mn4 N10 C45 1.0(19)
Mn3 Mn4 N10 C45 45.4(8)
Mn1 Mn4 N10 C45 -15.9(8)
O2 Mn4 N10 C90 -31(3)
O1 Mn4 N10 C90 -175.4(8)
O6 Mn4 N10 C90 96.8(8)
N9 Mn4 N10 C90 12.8(8)
N12 Mn4 N10 C90 -81.8(8)
Mn2 Mn4 N10 C90 123.7(12)
Mn3 Mn4 N10 C90 168.1(7)
Mn1 Mn4 N10 C90 106.7(7)
O2 Mn4 N10 C40 88(2)
O1 Mn4 N10 C40 -56.2(7)
O6 Mn4 N10 C40 -143.9(8)
N9 Mn4 N10 C40 132.0(8)
N12 Mn4 N10 C40 37.5(7)
Mn2 Mn4 N10 C40 -117.1(13)
Mn3 Mn4 N10 C40 -72.7(7)
Mn1 Mn4 N10 C40 -134.0(7)
O1 Mn3 N11 C48 7.3(10)
O5 Mn3 N11 C48 -165.9(19)
O4 Mn3 N11 C48 -93.6(10)
N4 Mn3 N11 C48 102.6(10)
N5 Mn3 N11 C48 -177.4(10)
Mn1 Mn3 N11 C48 -57.0(16)
Mn4 Mn3 N11 C48 -9.1(10)
Mn2 Mn3 N11 C48 -68.6(10)
O1 Mn3 N11 C44 179.9(9)
O5 Mn3 N11 C44 7(3)
O4 Mn3 N11 C44 78.9(9)
N4 Mn3 N11 C44 -84.9(9)
N5 Mn3 N11 C44 -4.9(8)
Mn1 Mn3 N11 C44 115.6(11)
Mn4 Mn3 N11 C44 163.5(8)
Mn2 Mn3 N11 C44 103.9(8)
O2 Mn4 N12 C57 157.5(9)
O1 Mn4 N12 C57 61.7(9)
O6 Mn4 N12 C57 -34.6(16)
N9 Mn4 N12 C57 -110.4(9)
N10 Mn4 N12 C57 -30.8(9)
Mn2 Mn4 N12 C57 143.1(8)
Mn3 Mn4 N12 C57 73.7(9)
Mn1 Mn4 N12 C57 87(2)
O2 Mn4 N12 C89 -4.2(12)
O1 Mn4 N12 C89 -100.0(12)
O6 Mn4 N12 C89 163.7(11)
N9 Mn4 N12 C89 87.9(12)
N10 Mn4 N12 C89 167.4(12)
Mn2 Mn4 N12 C89 -18.7(12)
Mn3 Mn4 N12 C89 -88.0(12)
Mn1 Mn4 N12 C89 -75(2)
C104 C1B C10A C97 0(3)
C54 N9 C37 C68 6.8(16)
Mn4 N9 C37 C68 172.8(9)
C54 N9 C37 C90 179.0(10)
Mn4 N9 C37 C90 -15.0(13)
C53 N7 C38 C58 -2.6(19)
Mn2 N7 C38 C58 -165.8(10)
C45 N10 C40 C57 -154.8(10)
C90 N10 C40 C57 79.3(12)
Mn4 N10 C40 C57 -40.6(11)
C97 N3 C41 C104 2.7(18)
Mn1 N3 C41 C104 -167.7(10)
C97 N3 C41 C71 -172.7(11)
Mn1 N3 C41 C71 16.9(14)
C71 N2 C42 C67 -73.8(12)
C46 N2 C42 C67 160.8(10)
Mn1 N2 C42 C67 49.0(10)
Mn3 O4 C43 C65 -134.2(9)
Mn2 O4 C43 C65 21.8(12)
Mn3 O4 C43 C50 -16.7(12)
Mn2 O4 C43 C50 139.3(8)
C48 N11 C44 C86 4.8(19)
Mn3 N11 C44 C86 -168.1(11)
C48 N11 C44 C72 -172.7(11)
Mn3 N11 C44 C72 14.4(14)
C90 N10 C45 C51 -78.2(14)
C40 N10 C45 C51 158.3(11)
Mn4 N10 C45 C51 42.4(13)
C71 N2 C46 C51 77.0(12)
C42 N2 C46 C51 -157.2(10)
Mn1 N2 C46 C51 -44.7(11)
C72 N5 C47 C66 -77.2(13)
C50 N5 C47 C66 156.4(11)
Mn3 N5 C47 C66 43.8(11)
C44 N11 C48 C70 -3(2)
Mn3 N11 C48 C70 169.5(12)
C72 N5 C50 C43 77.2(13)
C47 N5 C50 C43 -157.7(11)
Mn3 N5 C50 C43 -44.6(11)
O4 C43 C50 N5 41.1(14)
C65 C43 C50 N5 160.7(11)
Mn1 O6 C51 C45 -140.1(9)
Mn4 O6 C51 C45 14.4(13)
Mn1 O6 C51 C46 -19.2(13)
Mn4 O6 C51 C46 135.3(9)
N10 C45 C51 O6 -38.5(15)
N10 C45 C51 C46 -158.3(11)
N2 C46 C51 O6 43.0(14)
N2 C46 C51 C45 163.2(11)
C66 N4 C52 C59 6(2)
Mn3 N4 C52 C59 -178.7(10)
C38 N7 C53 C62 1.9(18)
Mn2 N7 C53 C62 166.4(10)
C38 N7 C53 C77 176.6(11)
Mn2 N7 C53 C77 -18.9(14)
C37 N9 C54 C64 -4.2(17)
Mn4 N9 C54 C64 -168.8(9)
C75 N6 C55 C106 -3(2)
Mn2 N6 C55 C106 -178.5(11)
C89 N12 C57 C94 2(2)
Mn4 N12 C57 C94 -162.0(13)
C89 N12 C57 C40 -179.8(11)
Mn4 N12 C57 C40 16.2(14)
N10 C40 C57 C94 -165.6(14)
N10 C40 C57 N12 16.2(15)
N7 C38 C58 C81 3(2)
N4 C52 C59 C99 -5(2)
N7 C53 C62 C81 -2(2)
C77 C53 C62 C81 -176.3(13)
C68 C60 C64 C54 4(2)
N9 C54 C64 C60 -1(2)
O4 C43 C65 N8 -45.9(14)
C50 C43 C65 N8 -162.9(10)
C80 N8 C65 C43 161.9(11)
C77 N8 C65 C43 -73.6(13)
Mn2 N8 C65 C43 45.1(12)
C99 C56 C66 N4 3(2)
C99 C56 C66 C47 -175.6(15)
C52 N4 C66 C56 -4.8(19)
Mn3 N4 C66 C56 178.9(11)
C52 N4 C66 C47 174.0(12)
Mn3 N4 C66 C47 -2.3(14)
N5 C47 C66 C56 150.0(13)
N5 C47 C66 N4 -28.7(16)
C73 N1 C67 C83 -2(2)
Mn1 N1 C67 C83 -176.3(13)
C73 N1 C67 C42 177.9(11)
Mn1 N1 C67 C42 3.5(14)
N2 C42 C67 N1 -35.7(14)
N2 C42 C67 C83 144.1(14)
C64 C60 C68 C37 -1.7(18)
N9 C37 C68 C60 -3.9(17)
C90 C37 C68 C60 -175.4(11)
N11 C48 C70 C96 1(2)
C46 N2 C71 C41 -99.7(12)
C42 N2 C71 C41 135.0(11)
Mn1 N2 C71 C41 16.7(14)
C104 C41 C71 N2 163.1(13)
N3 C41 C71 N2 -21.7(16)
C50 N5 C72 C44 -103.3(12)
C47 N5 C72 C44 130.5(11)
Mn3 N5 C72 C44 13.8(13)
N11 C44 C72 N5 -18.8(16)
C86 C44 C72 N5 163.9(13)
C67 N1 C73 C92 5(2)
Mn1 N1 C73 C92 178.2(12)
C55 N6 C75 C82 5(2)
Mn2 N6 C75 C82 -179.9(11)
C55 N6 C75 C80 -174.1(12)
Mn2 N6 C75 C80 1.4(15)
N7 C53 C77 N8 25.3(16)
C62 C53 C77 N8 -160.2(12)
C80 N8 C77 C53 -139.3(12)
C65 N8 C77 C53 93.6(12)
Mn2 N8 C77 C53 -19.6(13)
C77 N8 C80 C75 74.2(13)
C65 N8 C80 C75 -161.1(10)
Mn2 N8 C80 C75 -47.5(12)
N6 C75 C80 N8 30.8(16)
C82 C75 C80 N8 -148.0(13)
C53 C62 C81 C58 3(2)
C38 C58 C81 C62 -3(2)
N6 C75 C82 C91 -2(2)
C80 C75 C82 C91 176.3(14)
N1 C67 C83 C103 -1(3)
C42 C67 C83 C103 179.6(14)
N11 C44 C86 C96 -5(2)
C72 C44 C86 C96 171.9(15)
C110 C20A C89 N12 1(3)
C57 N12 C89 C20A -3(2)
Mn4 N12 C89 C20A 158.8(15)
N9 C37 C90 N10 26.0(15)
C68 C37 C90 N10 -161.9(11)
C45 N10 C90 C37 93.2(12)
C40 N10 C90 C37 -142.4(10)
Mn4 N10 C90 C37 -24.3(12)
C75 C82 C91 C106 -1(2)
N1 C73 C92 C103 -5(2)
N12 C57 C94 C110 0(3)
C40 C57 C94 C110 -177.8(16)
C44 C86 C96 C70 4(3)
C48 C70 C96 C86 -1(3)
C41 N3 C97 C10A -0.3(19)
Mn1 N3 C97 C10A 169.3(10)
C1B C10A C97 N3 -1(2)
C66 C56 C99 C59 -2(3)
C52 C59 C99 C56 3(2)
C73 C92 C103 C83 2(3)
C67 C83 C103 C92 1(3)
C10A C1B C104 C41 2(3)
N3 C41 C104 C1B -4(2)
C71 C41 C104 C1B 170.9(14)
N6 C55 C106 C91 0(2)
C82 C91 C106 C55 2(3)
C57 C94 C110 C20A -2(3)
C89 C20A C110 C94 1(3)
O1D S1D C1D F3D -174.9(14)
O3D S1D C1D F3D 65.2(15)
O2D S1D C1D F3D -55.5(15)
O1D S1D C1D F1D -57.5(15)
O3D S1D C1D F1D -177.3(13)
O2D S1D C1D F1D 62.0(15)
O1D S1D C1D F2D 61.1(15)
O3D S1D C1D F2D -58.8(16)
O2D S1D C1D F2D -179.5(14)
O1C S1R C1R F1R -66(2)
O2C S1R C1R F1R 173.2(19)
O3C S1R C1R F1R 58(2)
O1C S1R C1R F2R 57(2)
O2C S1R C1R F2R -64(2)
O3C S1R C1R F2R -180(2)
O1C S1R C1R F3R -179.6(17)
O2C S1R C1R F3R 59.2(19)
O3C S1R C1R F3R -56(2)
